data_7134248
loop_
_publ_author_name
'Li, Shu-Hui'
'Cao, Li-Hui'
'Zhang, Wenmin'
'Bai, Xiang-Tian'
'Chen, Xu-Yong'

_publ_section_title
;
 Multi-hydrophilic groups synergistic assembly ionic HOFs with
 multiple-water clusters and superprotonic single-crystal conductivity.
;
_journal_issue 20
_journal_name_full 'Chemical communications (Cambridge, England)'
_journal_page_first 4034
_journal_page_last 4037
_journal_paper_doi 10.1039/d4cc06654e
_journal_volume 61
_journal_year 2025
_chemical_formula_moiety '4(C10 H6 O8 S2), C10 H5 O8 S2, C10 H8 O9 S2, 62(H2 O), H O, 4(C21 H24 N7)'
_chemical_formula_sum 'C144 H258 N28 O112 S12'
_chemical_formula_weight 4558.49
_chemical_name_systematic iHOF
_space_group_crystal_system triclinic
_space_group_IT_number 2
_space_group_name_Hall '-P 1'
_space_group_name_H-M_alt 'P -1'
_atom_sites_solution_hydrogens mixed
_audit_creation_date 2024-10-18
_audit_creation_method
;
Olex2 1.5
(compiled 2023.03.06 svn.rbb2c1857 for OlexSys, GUI svn.r6748)
;
_audit_update_record
;
2024-11-29 deposited with the CCDC.	2025-02-09 downloaded from the CCDC.
;
_cell_angle_alpha 82.4312(11)
_cell_angle_beta 76.3819(11)
_cell_angle_gamma 78.0115(11)
_cell_formula_units_Z 2
_cell_length_a 15.89692(19)
_cell_length_b 24.3336(3)
_cell_length_c 31.3004(4)
_cell_measurement_reflns_used 45626
_cell_measurement_temperature 100.01(10)
_cell_measurement_theta_max 75.7120
_cell_measurement_theta_min 2.2350
_cell_volume 11467.1(3)
_computing_cell_refinement 'CrysAlisPro 1.171.42.89a (Rigaku OD, 2023)'
_computing_data_collection 'CrysAlisPro 1.171.42.89a (Rigaku OD, 2023)'
_computing_data_reduction 'CrysAlisPro 1.171.42.89a (Rigaku OD, 2023)'
_computing_molecular_graphics 'Olex2 1.5 (Dolomanov et al., 2009)'
_computing_publication_material 'Olex2 1.5 (Dolomanov et al., 2009)'
_computing_structure_refinement 'SHELXL 2018/3 (Sheldrick, 2015)'
_computing_structure_solution 'SHELXS  (Sheldrick, 2008)'
_diffrn_ambient_environment N~2~
_diffrn_ambient_temperature 100.01(10)
_diffrn_detector 'Hybrid Pixel Array Detector'
_diffrn_detector_area_resol_mean 10.0000
_diffrn_detector_type HyPix
_diffrn_measured_fraction_theta_full 0.998
_diffrn_measured_fraction_theta_max 0.972
_diffrn_measurement_details
;
List of Runs (angles in degrees, time in seconds):

  # Type    Start    End  Width  t~exp~   \w     \q     \k     \f   Frames
#--------------------------------------------------------------------------
  1  \w    -58.00 -23.00   0.50    0.32    --  -39.45 106.00 -58.00   70
  2  \w      5.00  84.00   0.50    0.32    --   39.45-106.00-157.00  158
  3  \w    -53.00 -28.00   0.50    0.32    --  -52.00 106.00 -58.00   50
  4  \w     81.00 107.00   0.50    1.28    --  111.82-106.00-157.00   52
  5  \w     86.00 145.00   0.50    1.28    --  111.82 106.00 -58.00  118
  6  \w   -106.00 -59.00   0.50    0.32    --  -39.45 -57.00 -90.00   94
  7  \w    -54.00 -22.00   0.50    0.32    --  -39.45 -57.00 -90.00   64
  8  \w    -28.00  42.00   0.50    0.32    --  -39.45  19.00  30.00  140
  9  \w     62.00 121.00   0.50    0.32    --   39.45 179.00-120.00  118
 10  \w     73.00 122.00   0.50    0.32    --   39.45 179.00 120.00   98
 11  \w     49.00 121.00   0.50    0.32    --   39.45 179.00   0.00  144
 12  \w     61.00  97.00   0.50    0.32    --   39.45 179.00-180.00   72
 13  \w   -129.00 -88.00   0.50    0.32    --  -52.00 -94.00  90.00   82
 14  \w    -30.00  -4.00   0.50    0.32    --  -52.00  30.00 -90.00   52
 15  \w    -26.00  31.00   0.50    0.32    --  -52.00  15.00-180.00  114
 16  \w      3.00  29.00   0.50    0.32    --  -52.00  30.00 -90.00   52
 17  \w   -132.00 -93.00   0.50    0.32    --  -52.00 -94.00 -30.00   78
 18  \w    -38.00  30.00   0.50    0.32    --  -52.00  30.00 120.00  136
 19  \w   -132.00 -87.00   0.50    0.32    --  -52.00 -94.00-120.00   90
 20  \w     33.00  70.00   0.50    1.28    --  111.82 -94.00-150.00   74
 21  \w     82.00 108.00   0.50    1.28    --  111.82-111.00-180.00   52
 22  \w     38.00  63.00   0.50    1.28    --  111.82 -61.00 -30.00   50
 23  \w     83.00 108.00   0.50    1.28    --  111.82-111.00  90.00   50
 24  \w     39.00  68.00   0.50    1.28    --  111.82 -77.00  30.00   58
 25  \w     81.00 135.00   0.50    1.28    --  111.82  77.00 -90.00  108
 26  \w     42.00  68.00   0.50    1.28    --  111.82-111.00  90.00   52
 27  \w     38.00 103.00   0.50    1.28    --  111.82 -77.00 120.00  130
 28  \w     78.00 103.00   0.50    1.28    --  111.82 -77.00  30.00   50
 29  \w     44.00 107.00   0.50    1.28    --  111.82-111.00  30.00  126
 30  \w     84.00 175.00   0.50    1.28    --  111.82  61.00-180.00  182
 31  \w     37.00  63.00   0.50    1.28    --  111.82-111.00-180.00   52
 32  \w     41.00  70.00   0.50    1.28    --  111.82 -94.00-120.00   58
 33  \w     33.00 100.00   0.50    1.28    --  111.82 -94.00  30.00  134
 34  \w     53.00  80.00   0.50    1.28    --  111.82-111.00 -90.00   54
 35  \w     83.00 108.00   0.50    1.28    --  111.82-111.00 -90.00   50
 36  \w    119.00 166.00   0.50    1.28    --  111.82   0.00  30.00   94
 37  \w     33.00  85.00   0.50    1.28    --  111.82 -94.00 -90.00  104
 38  \w    106.00 173.00   0.50    1.28    --  111.82  45.00-150.00  134
 39  \w     53.00 110.00   0.50    1.28    --  111.82   0.00  30.00  114
 40  \w     38.00  68.00   0.50    1.28    --  111.82 -61.00 -60.00   60
 41  \w     80.00 106.00   0.50    1.28    --  111.82  30.00 150.00   52
 42  \w     36.00 108.00   0.50    1.28    --  111.82-111.00 150.00  144
 43  \w     97.00 163.00   0.50    1.28    --  111.82  61.00  60.00  132
 44  \w    109.00 171.00   0.50    1.28    --  111.82  30.00 150.00  124
 45  \w     82.00 108.00   0.50    1.28    --  111.82-111.00 120.00   52
 46  \w     36.00  61.00   0.50    1.28    --  111.82-111.00 120.00   50
 47  \w     77.00 103.00   0.50    1.28    --  111.82-111.00   0.00   52
 48  \w     33.00  78.00   0.50    1.28    --  111.82 -94.00 -30.00   90
 49  \w     77.00 102.00   0.50    1.28    --  111.82 -94.00-120.00   50
 50  \w     75.00 162.00   0.50    1.28    --  111.82  30.00 120.00  174
 51  \w     39.00  64.00   0.50    1.28    --  111.82 -61.00 -90.00   50
 52  \w     40.00  66.00   0.50    1.28    --  111.82 -61.00-120.00   52
 53  \w     38.00  63.00   0.50    1.28    --  111.82 -61.00   0.00   50
 54  \w     71.00 100.00   0.50    1.28    --  111.82 -94.00-180.00   58
 55  \w     72.00 108.00   0.50    1.28    --  111.82-111.00 -30.00   72
 56  \w     83.00 154.00   0.50    1.28    --  111.82  45.00-120.00  142
;
_diffrn_measurement_device 'four-circle diffractometer'
_diffrn_measurement_device_type 'ROD, Synergy Custom DW system, HyPix'
_diffrn_measurement_method '\w scans'
_diffrn_orient_matrix_type 'CrysAlisPro convention (1999,Acta A55,543-557)'
_diffrn_orient_matrix_UB_11 0.0142781000
_diffrn_orient_matrix_UB_12 0.0544623000
_diffrn_orient_matrix_UB_13 0.0151369000
_diffrn_orient_matrix_UB_21 -0.0515445000
_diffrn_orient_matrix_UB_22 -0.0150682000
_diffrn_orient_matrix_UB_23 0.0468465000
_diffrn_orient_matrix_UB_31 0.0861861000
_diffrn_orient_matrix_UB_32 -0.0320583000
_diffrn_orient_matrix_UB_33 0.0126701000
_diffrn_radiation_monochromator mirror
_diffrn_radiation_probe x-ray
_diffrn_radiation_type 'Cu K\a'
_diffrn_radiation_wavelength 1.54184
_diffrn_reflns_av_R_equivalents 0.0657
_diffrn_reflns_av_unetI/netI 0.0596
_diffrn_reflns_Laue_measured_fraction_full 0.998
_diffrn_reflns_Laue_measured_fraction_max 0.972
_diffrn_reflns_limit_h_max 19
_diffrn_reflns_limit_h_min -18
_diffrn_reflns_limit_k_max 30
_diffrn_reflns_limit_k_min -30
_diffrn_reflns_limit_l_max 39
_diffrn_reflns_limit_l_min -39
_diffrn_reflns_number 137872
_diffrn_reflns_point_group_measured_fraction_full 0.998
_diffrn_reflns_point_group_measured_fraction_max 0.972
_diffrn_reflns_theta_full 67.684
_diffrn_reflns_theta_max 75.957
_diffrn_reflns_theta_min 2.264
_diffrn_source 'Rotating-anode X-ray tube'
_diffrn_source_type 'Rigaku (Cu) X-ray Source'
_exptl_absorpt_coefficient_mu 1.947
_exptl_absorpt_correction_T_max 1.00000
_exptl_absorpt_correction_T_min 0.72436
_exptl_absorpt_correction_type multi-scan
_exptl_absorpt_process_details
;
CrysAlisPro 1.171.42.89a (Rigaku Oxford Diffraction, 2023)
Empirical absorption correction using spherical harmonics,
implemented in SCALE3 ABSPACK scaling algorithm.
;
_exptl_crystal_colour 'clear yellowish yellow'
_exptl_crystal_colour_lustre clear
_exptl_crystal_colour_modifier yellowish
_exptl_crystal_colour_primary yellow
_exptl_crystal_density_diffrn 1.320
_exptl_crystal_description 'rect. Prism'
_exptl_crystal_F_000 4812
_exptl_crystal_size_max 0.8
_exptl_crystal_size_mid 0.5
_exptl_crystal_size_min 0.44
_refine_diff_density_max 0.096
_refine_diff_density_min -0.033
_refine_diff_density_rms 0.008
_refine_ls_extinction_method none
_refine_ls_goodness_of_fit_ref 2.320
_refine_ls_hydrogen_treatment constr
_refine_ls_matrix_type full
_refine_ls_number_parameters 2882
_refine_ls_number_reflns 46475
_refine_ls_number_restraints 15
_refine_ls_restrained_S_all 57.547
_refine_ls_R_factor_all 0.2090
_refine_ls_R_factor_gt 0.1938
_refine_ls_shift/su_max 13.207
_refine_ls_shift/su_mean 0.071
_refine_ls_structure_factor_coef Fsqd
_refine_ls_weighting_details 'w=1/[\s^2^(Fo^2^)+(0.2000P)^2^] where P=(Fo^2^+2Fc^2^)/3'
_refine_ls_weighting_scheme calc
_refine_ls_wR_factor_gt 0.5088
_refine_ls_wR_factor_ref 0.5198
_reflns_Friedel_coverage 0.000
_reflns_number_gt 38728
_reflns_number_total 46475
_reflns_threshold_expression 'I > 2\s(I)'
_cod_data_source_file d4cc06654e2.cif
_cod_data_source_block 7325-clh-2b-1-100k_autored
_cod_depositor_comments 'Adding full bibliography for 7134247--7134248.cif.'
_cod_database_code 7134248
_shelx_shelxl_version_number 2018/3
_shelx_space_group_comment
;
The symmetry employed for this shelxl refinement is uniquely defined
by the following loop, which should always be used as a source of
symmetry information in preference to the above space-group names.
They are only intended as comments.
;
_shelx_estimated_absorpt_t_max 0.481
_shelx_estimated_absorpt_t_min 0.305
_olex2_refinement_description
;
1. Restrained distances
 H59B-H5B_$2
 2.1 with sigma of 0.01
 H73A-H10L
 2.1 with sigma of 0.01
 H87A-H10O_$6
 2.1 with sigma of 0.01
 H29A-H11D_$2
 2.15 with sigma of 0.01
 H9B-H10I_$1
 2.15 with sigma of 0.01
 H27B-H55A_$3
 2.15 with sigma of 0.01
 H87B-H10O_$6
 2.15 with sigma of 0.01
 H29B-O29
 2.15 with sigma of 0.01
 H23D-O23
 2.15 with sigma of 0.01
 H59B-H57A_$1
 2.15 with sigma of 0.01
 H19A-H3D_$4
 2.15 with sigma of 0.01
 H57B-H8C_$5
 2.15 with sigma of 0.01
 H21A-H85A
 2.15 with sigma of 0.01
 H10C-H11N
 2.15 with sigma of 0.01
 H59A-H5B_$2
 2.15 with sigma of 0.01
2. Others
 Fixed Sof: O5(0.5) H5C(0.5) H5D(0.5) O41(0.5) H41A(0.5) H41B(0.5)
3.a Free rotating group:
 O2(H2A,H2B), O3(H3C,H3D), O5(H5C,H5D), O9(H9C,H9D), O11(H11C,H11D), O13(H13C,
 H13D), O15(H15C,H15D), O17(H17C,H17D), O19(H19C,H19D), O21(H21A,H21B),
 O23(H23C,H23D), O25(H25C,H25D), O27(H27C,H27D), O29(H29A,H29B), O31(H31A,H31B),
  O33(H33A,H33B), O35(H35A,H35B), O37(H37A,H37B), O39(H39A,H39B), O41(H41A,
 H41B), O43(H43A,H43B), O45(H45A,H45B), O47(H47A,H47B), O49(H49A,H49B),
 O51(H51A,H51B), O53(H53A,H53B), O55(H55A,H55B), O57(H57A,H57B), O59(H59A,H59B),
  O61(H61A,H61B), O63(H63A,H63B), O65(H65A,H65B), O67(H67A,H67B), O69(H69A,
 H69B), O71(H71A,H71B), O73(H73A,H73B), O75(H75A,H75B), O77(H77A,H77B),
 O81(H81A,H81B), O83(H83A,H83B), O85(H85A,H85B), O87(H87A,H87B), O89(H89A,H89B),
  O91(H91A,H91B), O93(H93A,H93B), O95(H95A,H95B), O97(H97A,H97B), O98(H98A,
 H98B), O99(H99A,H99B), O100(H10C,H10D), O101(H10U), O102(H10E,H10F), O103(H10G,
 H10H), O104(H10I,H10J), O105(H10K,H10L), O106(H10M,H10N), O107(H10O,H10P),
 O108(H10Q,H10R), O109(H10S,H10T), O110(H11E,H11F), O111(H11G,H11H), O112(H11I,
 H11J), O113(H11K,H11L), O114(H11M,H11N), O115(H11O,H11P)
3.b Aromatic/amide H refined with riding coordinates:
 C1(H1), C8(H8C), C10(H10), C14(H14C), C41(H41), C43(H43), C89(H89), C91(H91),
 C106(H106), C110(H110), C114(H114), C120(H120), C47(H47), C93(H93), C99(H99),
 C101(H101), C22(H22C), C26(H26), C30(H30), C34(H34), C44(H44), C52(H52),
 C54(H54), C58(H58), C66(H66), C68(H68), C70(H70), C72(H72), C74(H74), C76(H76),
  C78(H78), C80(H80), C82(H82), C88(H88), C94(H94), C98(H98), C15(H15),
 C27(H27), C53(H53), C55(H55), C59(H59), C103(H103), C107(H107), C111(H111),
 C113(H113), C115(H115), C117(H117), C119(H119), C2(H2), C31(H31), C33(H33),
 C67(H67), C123(H123), C125(H125), C129(H129), C133(H133), C135(H135),
 C137(H137), C139(H139), C141(H141), C9(H9), C39(H39), C75(H75), C77(H77),
 C79(H79), C124(H124), C128(H128), C130(H130), C132(H132), C136(H136),
 C142(H142), C144(H144)
3.c X=CH2 refined with riding coordinates:
 N4(H4A,H4B), N6(H6A,H6B), N8(H8A,H8B), N10(H10A,H10B), N12(H12A,H12B),
 N14(H14A,H14B), N5(H5A,H5B), N7(H7A,H7B), N9(H9A,H9B), N15(H15A,H15B),
 N17(H17A,H17B), N19(H19A,H19B), N3(H3A,H3B), N11(H11A,H11B), N13(H13A,H13B),
 N23(H23A,H23B), N25(H25A,H25B), N27(H27A,H27B), N18(H18A,H18B), N20(H20A,H20B),
  N22(H22A,H22B), N24(H24A,H24B), N26(H26A,H26B), N28(H28A,H28B)
3.d Idealised tetrahedral OH refined as rotating group:
 O8(H8), O14(H14), O66(H66A), O70(H70A), O50(H50), O82(H82A), O92(H92),
 O18(H18), O22(H22), O40(H40), O48(H48)
;
_olex2_submission_special_instructions 'No special instructions were received'
_oxdiff_exptl_absorpt_empirical_details
;
Empirical correction (ABSPACK) includes:
- Absorption correction using spherical harmonics
- Frame scaling
;
_oxdiff_exptl_absorpt_empirical_full_max 1.435
_oxdiff_exptl_absorpt_empirical_full_min 0.309

loop_
_space_group_symop_operation_xyz
'x, y, z'
'-x, -y, -z'

loop_
_atom_site_label
_atom_site_type_symbol
_atom_site_fract_x
_atom_site_fract_y
_atom_site_fract_z
_atom_site_U_iso_or_equiv
_atom_site_adp_type
_atom_site_occupancy
_atom_site_site_symmetry_order
_atom_site_calc_flag
_atom_site_refinement_flags_posn
_atom_site_refinement_flags_adp
_atom_site_refinement_flags_occupancy
_atom_site_disorder_assembly
_atom_site_disorder_group
S1 S -0.23240(11) -0.28615(7) 1.14992(5) 0.0562(6) Uani 1 1 d . . . . .
S4 S 0.22597(13) -0.20166(8) 1.13896(6) 0.0649(7) Uani 1 1 d . . . . .
O1 O -0.2639(3) -0.3319(2) 1.17919(18) 0.0638(12) Uani 1 1 d . . . . .
O4 O -0.2551(3) -0.2327(2) 1.16998(17) 0.0626(12) Uani 1 1 d . . . . .
O6 O -0.2574(4) -0.2799(2) 1.10718(18) 0.0658(12) Uani 1 1 d . . . . .
O8 O -0.1235(4) -0.3860(2) 1.10826(19) 0.0657(12) Uani 1 1 d . . . . .
H8 H -0.093299 -0.407860 1.089419 0.099 Uiso 1 1 calc R U . . .
O10 O 0.2681(4) -0.1774(3) 1.09568(18) 0.0725(14) Uani 1 1 d . . . . .
O12 O 0.2902(4) -0.2332(3) 1.16297(18) 0.0711(14) Uani 1 1 d . . . . .
O14 O 0.2981(4) -0.3031(3) 1.0934(2) 0.0799(17) Uani 1 1 d . . . . .
H14 H 0.322016 -0.336414 1.099692 0.120 Uiso 1 1 calc R U . . .
O16 O 0.1617(4) -0.1585(3) 1.1641(2) 0.0716(14) Uani 1 1 d . . . . .
C1 C -0.0668(5) -0.2644(3) 1.1455(2) 0.0554(13) Uani 1 1 d . . . . .
H1 H -0.095832 -0.230963 1.159286 0.067 Uiso 1 1 calc R U . . .
C4 C 0.0247(5) -0.2752(3) 1.1334(2) 0.0596(15) Uani 1 1 d . . . . .
C6 C -0.1168(4) -0.3011(3) 1.1379(2) 0.0619(16) Uani 1 1 d . . . . .
C8 C 0.0192(5) -0.3629(3) 1.1048(2) 0.0632(16) Uani 1 1 d . . . . .
H8C H 0.048533 -0.397122 1.092348 0.076 Uiso 1 1 calc R U . . .
C10 C 0.1627(5) -0.3343(4) 1.0986(2) 0.0656(17) Uani 1 1 d . . . . .
H10 H 0.193056 -0.367039 1.084304 0.079 Uiso 1 1 calc R U . . .
C12 C -0.0731(5) -0.3512(3) 1.1160(2) 0.0577(14) Uani 1 1 d . . . . .
C14 C 0.0759(5) -0.2389(3) 1.1412(2) 0.0587(14) Uani 1 1 d . . . . .
H14C H 0.047184 -0.206003 1.155765 0.070 Uiso 1 1 calc R U . . .
C16 C 0.1651(5) -0.2489(3) 1.1289(2) 0.0632(16) Uani 1 1 d . . . . .
C18 C 0.0685(5) -0.3252(3) 1.1117(2) 0.0587(14) Uani 1 1 d . . . . .
C20 C 0.2088(5) -0.2981(4) 1.1060(3) 0.0665(17) Uani 1 1 d . . . . .
S2 S 0.81546(12) -0.45708(7) 0.88705(5) 0.0595(6) Uani 1 1 d . . . . .
S9 S 0.62964(12) -0.12913(7) 0.88604(6) 0.0602(6) Uani 1 1 d . . . . .
O66 O 0.6599(3) -0.1361(2) 0.78912(16) 0.0583(11) Uani 1 1 d . . . . .
H66A H 0.638251 -0.139199 0.767713 0.087 Uiso 1 1 calc R U . . .
O68 O 0.7720(4) -0.4998(2) 0.87702(18) 0.0656(13) Uani 1 1 d . . . . .
O70 O 0.8170(4) -0.4384(2) 0.79284(17) 0.0632(12) Uani 1 1 d . . . . .
H70A H 0.785820 -0.462493 0.804684 0.095 Uiso 1 1 calc R U . . .
O72 O 0.9105(3) -0.4687(2) 0.86895(18) 0.0633(12) Uani 1 1 d . . . . .
O74 O 0.7936(4) -0.4489(2) 0.93363(17) 0.0666(13) Uani 1 1 d . . . . .
O76 O 0.6890(4) -0.0909(2) 0.86634(19) 0.0663(13) Uani 1 1 d . . . . .
O78 O 0.6329(4) -0.1465(2) 0.93170(18) 0.0702(14) Uani 1 1 d . . . . .
O80 O 0.5404(4) -0.1082(3) 0.88019(19) 0.0757(16) Uani 1 1 d . . . . .
C11 C 0.7303(4) -0.2889(3) 0.8124(2) 0.0545(13) Uani 1 1 d . . . . .
C21 C 0.7208(4) -0.2921(3) 0.8586(2) 0.0535(13) Uani 1 1 d . . . . .
C41 C 0.7605(5) -0.3386(3) 0.7896(2) 0.0560(14) Uani 1 1 d . . . . .
H41 H 0.764069 -0.336632 0.758726 0.067 Uiso 1 1 calc R U . . .
C43 C 0.7089(4) -0.2354(3) 0.7894(2) 0.0536(13) Uani 1 1 d . . . . .
H43 H 0.715493 -0.232839 0.758245 0.064 Uiso 1 1 calc R U . . .
C45 C 0.7757(5) -0.3930(3) 0.8596(2) 0.0562(14) Uani 1 1 d . . . . .
C83 C 0.7847(5) -0.3894(3) 0.8126(2) 0.0568(14) Uani 1 1 d . . . . .
C85 C 0.6793(4) -0.1878(3) 0.8108(2) 0.0553(13) Uani 1 1 d . . . . .
C87 C 0.6692(4) -0.1909(3) 0.8574(2) 0.0550(13) Uani 1 1 d . . . . .
C89 C 0.6901(4) -0.2418(3) 0.8806(2) 0.0552(13) Uani 1 1 d . . . . .
H89 H 0.684131 -0.243595 0.911602 0.066 Uiso 1 1 calc R U . . .
C91 C 0.7457(4) -0.3453(3) 0.8817(2) 0.0544(13) Uani 1 1 d . . . . .
H91 H 0.741464 -0.347732 0.912654 0.065 Uiso 1 1 calc R U . . .
S3 S 0.82668(11) -0.56002(6) 0.65681(6) 0.0572(6) Uani 1 1 d . . . . .
S7 S 0.97387(13) -0.87925(7) 0.60775(6) 0.0639(7) Uani 1 1 d . . . . .
O50 O 0.9039(4) -0.9007(2) 0.70270(18) 0.0626(12) Uani 1 1 d . . . . .
H50 H 0.855240 -0.911556 0.709531 0.094 Uiso 1 1 calc R U . . .
O52 O 0.7490(3) -0.6069(2) 0.74769(17) 0.0597(11) Uani 1 1 d . . . . .
O54 O 0.8834(4) -0.5595(2) 0.61300(19) 0.0669(13) Uani 1 1 d . . . . .
O56 O 0.9988(5) -0.8489(2) 0.56551(19) 0.0740(15) Uani 1 1 d . . . . .
O58 O 0.8568(4) -0.5343(2) 0.68792(19) 0.0670(13) Uani 1 1 d . . . . .
O60 O 0.7350(4) -0.5366(2) 0.65509(19) 0.0657(12) Uani 1 1 d . . . . .
O62 O 1.0496(4) -0.9129(2) 0.62366(18) 0.0660(12) Uani 1 1 d . . . . .
O64 O 0.9071(5) -0.9127(2) 0.6087(2) 0.0735(14) Uani 1 1 d . . . . .
C104 C 0.8394(5) -0.7468(3) 0.7051(2) 0.0563(14) Uani 1 1 d . . . . .
C106 C 0.9163(5) -0.7721(3) 0.6312(2) 0.0595(14) Uani 1 1 d . . . . .
H106 H 0.938620 -0.761121 0.601087 0.071 Uiso 1 1 calc R U . . .
C108 C 0.9246(5) -0.8280(3) 0.6458(2) 0.0573(14) Uani 1 1 d . . . . .
C110 C 0.8690(4) -0.6726(3) 0.6468(2) 0.0552(13) Uani 1 1 d . . . . .
H110 H 0.892826 -0.661242 0.616950 0.066 Uiso 1 1 calc R U . . .
C112 C 0.8748(5) -0.7309(3) 0.6606(2) 0.0575(14) Uani 1 1 d . . . . .
C114 C 0.7959(4) -0.7047(3) 0.7346(2) 0.0571(14) Uani 1 1 d . . . . .
H114 H 0.771158 -0.715662 0.764413 0.068 Uiso 1 1 calc R U . . .
C116 C 0.7892(4) -0.6479(3) 0.7203(2) 0.0562(14) Uani 1 1 d . . . . .
C118 C 0.8909(5) -0.8448(3) 0.6913(2) 0.0581(14) Uani 1 1 d . . . . .
C120 C 0.8506(5) -0.8050(3) 0.7195(2) 0.0570(14) Uani 1 1 d . . . . .
H120 H 0.829440 -0.816352 0.749712 0.068 Uiso 1 1 calc R U . . .
C122 C 0.8290(4) -0.6317(3) 0.6761(2) 0.0566(14) Uani 1 1 d . . . . .
S5 S 0.09919(11) -0.11029(6) 0.88315(5) 0.0565(6) Uani 1 1 d . . . . .
S11 S 0.24932(12) -0.42834(6) 0.83179(6) 0.0609(7) Uani 1 1 d . . . . .
O82 O 0.1763(4) -0.0875(2) 0.78905(17) 0.0625(12) Uani 1 1 d . . . . .
H82A H 0.212972 -0.081232 0.765647 0.094 Uiso 1 1 calc R U . . .
O84 O 0.1669(4) -0.0784(2) 0.88435(17) 0.0639(12) Uani 1 1 d . . . . .
O86 O 0.0247(3) -0.0752(2) 0.86689(17) 0.0607(11) Uani 1 1 d . . . . .
O88 O 0.0699(4) -0.1416(2) 0.92529(16) 0.0616(12) Uani 1 1 d . . . . .
O90 O 0.3419(4) -0.4483(2) 0.8340(2) 0.0707(14) Uani 1 1 d . . . . .
O92 O 0.3269(4) -0.3811(2) 0.74203(18) 0.0640(12) Uani 1 1 d . . . . .
H92 H 0.339654 -0.366369 0.716062 0.096 Uiso 1 1 calc R U . . .
O94 O 0.1917(4) -0.4297(2) 0.8760(2) 0.0759(15) Uani 1 1 d . . . . .
O96 O 0.2210(5) -0.4566(2) 0.8016(2) 0.0744(15) Uani 1 1 d . . . . .
C3 C 0.2412(5) -0.3569(3) 0.8127(3) 0.0596(15) Uani 1 1 d . . . . .
C23 C 0.1852(4) -0.1438(3) 0.8001(2) 0.0562(14) Uani 1 1 d . . . . .
C25 C 0.1951(4) -0.2588(3) 0.8293(2) 0.0559(14) Uani 1 1 d . . . . .
C47 C 0.1528(4) -0.2173(3) 0.8589(2) 0.0539(13) Uani 1 1 d . . . . .
H47 H 0.126492 -0.228526 0.888433 0.065 Uiso 1 1 calc R U . . .
C49 C 0.1493(4) -0.1609(3) 0.8454(2) 0.0556(13) Uani 1 1 d . . . . .
C93 C 0.1984(4) -0.3166(3) 0.8424(2) 0.0564(14) Uani 1 1 d . . . . .
H93 H 0.171396 -0.328400 0.871724 0.068 Uiso 1 1 calc R U . . .
C95 C 0.2841(5) -0.3402(3) 0.7694(2) 0.0609(15) Uani 1 1 d . . . . .
C97 C 0.2337(4) -0.2416(3) 0.7846(2) 0.0574(14) Uani 1 1 d . . . . .
C99 C 0.2803(4) -0.2828(3) 0.7555(2) 0.0580(14) Uani 1 1 d . . . . .
H99 H 0.309185 -0.271467 0.726508 0.070 Uiso 1 1 calc R U . . .
C101 C 0.2261(4) -0.1835(3) 0.7709(2) 0.0556(14) Uani 1 1 d . . . . .
H101 H 0.249560 -0.171709 0.741039 0.067 Uiso 1 1 calc R U . . .
S6 S 0.26520(11) 0.46635(7) 0.60737(5) 0.0576(6) Uani 1 1 d . . . . .
S8 S 0.43963(13) 0.13694(7) 0.61325(6) 0.0610(7) Uani 1 1 d . . . . .
O18 O 0.2639(4) 0.44880(19) 0.70184(16) 0.0593(11) Uani 1 1 d . . . . .
H18 H 0.209616 0.458790 0.702865 0.089 Uiso 1 1 calc R U . . .
O20 O 0.3784(5) 0.0984(2) 0.63042(19) 0.0729(15) Uani 1 1 d . . . . .
O22 O 0.4071(3) 0.1456(2) 0.71021(16) 0.0586(11) Uani 1 1 d . . . . .
H22 H 0.400480 0.149612 0.737118 0.088 Uiso 1 1 calc R U . . .
O24 O 0.1705(4) 0.4804(2) 0.62499(18) 0.0650(13) Uani 1 1 d . . . . .
O26 O 0.3116(4) 0.5075(2) 0.61664(18) 0.0633(12) Uani 1 1 d . . . . .
O28 O 0.4437(4) 0.1552(2) 0.56687(18) 0.0685(13) Uani 1 1 d . . . . .
O30 O 0.2852(4) 0.4562(2) 0.56115(17) 0.0701(14) Uani 1 1 d . . . . .
O32 O 0.5252(5) 0.1152(3) 0.6229(2) 0.0816(18) Uani 1 1 d . . . . .
C22 C 0.3153(5) 0.3488(3) 0.7063(2) 0.0559(14) Uani 1 1 d . . . . .
H22C H 0.311596 0.347825 0.737116 0.067 Uiso 1 1 calc R U . . .
C24 C 0.3001(4) 0.4017(3) 0.6363(2) 0.0552(13) Uani 1 1 d . . . . .
C26 C 0.3618(4) 0.2453(3) 0.7091(2) 0.0552(13) Uani 1 1 d . . . . .
H26 H 0.356138 0.243729 0.740081 0.066 Uiso 1 1 calc R U . . .
C28 C 0.3429(4) 0.2979(3) 0.6850(2) 0.0535(13) Uani 1 1 d . . . . .
C30 C 0.3751(4) 0.2490(3) 0.6177(2) 0.0552(13) Uani 1 1 d . . . . .
H30 H 0.377931 0.249900 0.586941 0.066 Uiso 1 1 calc R U . . .
C32 C 0.3970(4) 0.1986(3) 0.6413(2) 0.0559(13) Uani 1 1 d . . . . .
C34 C 0.3262(4) 0.3535(3) 0.6149(2) 0.0543(13) Uani 1 1 d . . . . .
H34 H 0.329922 0.355535 0.584001 0.065 Uiso 1 1 calc R U . . .
C36 C 0.3482(4) 0.2996(3) 0.6387(2) 0.0540(13) Uani 1 1 d . . . . .
C38 C 0.2938(4) 0.3998(3) 0.6824(2) 0.0565(14) Uani 1 1 d . . . . .
C40 C 0.3885(4) 0.1961(3) 0.6883(2) 0.0556(13) Uani 1 1 d . . . . .
S10 S -0.16583(11) -0.27584(6) 0.64982(5) 0.0556(6) Uani 1 1 d . . . . .
S12 S 0.29660(13) -0.19204(11) 0.63157(6) 0.0724(7) Uani 1 1 d . . . . .
O34 O -0.1840(3) -0.2241(2) 0.67236(16) 0.0598(11) Uani 1 1 d . . . . .
O36 O -0.2035(3) -0.2668(2) 0.61069(17) 0.0626(12) Uani 1 1 d . . . . .
O38 O -0.1912(3) -0.3235(2) 0.67899(17) 0.0639(12) Uani 1 1 d . . . . .
O40 O -0.0622(4) -0.3708(2) 0.60076(18) 0.0672(13) Uani 1 1 d . . . . .
H40 H -0.033905 -0.392457 0.581344 0.101 Uiso 1 1 calc R U . . .
O42 O 0.2313(4) -0.1484(3) 0.65494(19) 0.0757(15) Uani 1 1 d . . . . .
O44 O 0.3589(4) -0.2222(3) 0.65738(19) 0.0802(17) Uani 1 1 d . . . . .
O46 O 0.3384(4) -0.1700(3) 0.58869(19) 0.0798(16) Uani 1 1 d . . . . .
O48 O 0.3667(4) -0.2998(4) 0.5905(2) 0.0846(18) Uani 1 1 d . . . . .
H48 H 0.384507 -0.300041 0.563041 0.127 Uiso 1 1 calc R U . . .
C42 C -0.0500(5) -0.2897(3) 0.6319(2) 0.0586(14) Uani 1 1 d . . . . .
C44 C -0.0009(5) -0.2548(3) 0.6397(2) 0.0568(14) Uani 1 1 d . . . . .
H44 H -0.029389 -0.222252 0.654720 0.068 Uiso 1 1 calc R U . . .
C46 C -0.0094(5) -0.3390(3) 0.6088(2) 0.0606(15) Uani 1 1 d . . . . .
C48 C 0.1354(5) -0.3145(3) 0.6042(2) 0.0639(17) Uani 1 1 d . . . . .
C50 C 0.0928(5) -0.2652(3) 0.6260(2) 0.0594(15) Uani 1 1 d . . . . .
C52 C 0.0825(5) -0.3504(3) 0.5958(2) 0.0649(16) Uani 1 1 d . . . . .
H52 H 0.110318 -0.383149 0.580980 0.078 Uiso 1 1 calc R U . . .
C54 C 0.2285(6) -0.3262(4) 0.5922(3) 0.0731(19) Uani 1 1 d . . . . .
H54 H 0.257395 -0.359477 0.578223 0.088 Uiso 1 1 calc R U . . .
C56 C 0.2358(5) -0.2401(4) 0.6221(2) 0.0653(16) Uani 1 1 d . . . . .
C58 C 0.1429(5) -0.2288(4) 0.6346(2) 0.0618(16) Uani 1 1 d . . . . .
H58 H 0.114171 -0.195920 0.649170 0.074 Uiso 1 1 calc R U . . .
C60 C 0.2778(5) -0.2901(4) 0.6006(3) 0.074(2) Uani 1 1 d . . . . .
O2 O 0.6871(5) -0.3929(3) 0.5449(3) 0.093(2) Uani 1 1 d G . . . .
H2A H 0.692178 -0.429260 0.547043 0.140 Uiso 1 1 d G U . . .
H2B H 0.706463 -0.383846 0.517025 0.140 Uiso 1 1 d G U . . .
O3 O 0.2090(6) 0.1488(3) 0.9000(2) 0.092(2) Uani 1 1 d G . . . .
H3C H 0.223877 0.169577 0.916482 0.138 Uiso 1 1 d G U . . .
H3D H 0.175660 0.128134 0.918469 0.138 Uiso 1 1 d G U . . .
O5 O 0.4617(12) -0.4820(8) 0.5404(5) 0.099(5) Uani 0.5 1 d G . P . .
H5C H 0.447087 -0.453463 0.522152 0.149 Uiso 0.5 1 d G U P . .
H5D H 0.435576 -0.508054 0.535643 0.149 Uiso 0.5 1 d G U P . .
O9 O 0.4400(8) -0.3586(7) 0.5236(5) 0.139(4) Uani 1 1 d G . . . .
H9C H 0.448679 -0.341775 0.497053 0.209 Uiso 1 1 d G U . . .
H9D H 0.472446 -0.391941 0.520936 0.209 Uiso 1 1 d G U . . .
O11 O 0.7207(4) -0.3839(3) 1.0714(2) 0.0767(15) Uani 1 1 d G . . . .
H11C H 0.689906 -0.395657 1.056100 0.115 Uiso 1 1 d G U . . .
H11D H 0.692346 -0.350230 1.077359 0.115 Uiso 1 1 d G U . . .
O13 O 0.8527(5) -0.0276(3) 0.8478(3) 0.092(2) Uani 1 1 d G . . . .
H13C H 0.834720 -0.057874 0.844435 0.139 Uiso 1 1 d G U . . .
H13D H 0.909776 -0.037007 0.842133 0.139 Uiso 1 1 d G U . . .
O15 O 0.4609(5) -0.4759(4) 0.6472(3) 0.098(3) Uani 1 1 d G . . . .
H15C H 0.466877 -0.511557 0.644392 0.148 Uiso 1 1 d G U . . .
H15D H 0.409426 -0.461194 0.641498 0.148 Uiso 1 1 d G U . . .
O17 O 0.8434(7) -0.1327(4) 0.6076(5) 0.135(5) Uani 1 1 d G . . . .
H17C H 0.859404 -0.164995 0.621789 0.202 Uiso 1 1 d G U . . .
H17D H 0.873829 -0.135885 0.580753 0.202 Uiso 1 1 d G U . . .
O19 O 0.6327(7) -0.4912(5) 0.5931(4) 0.113(3) Uani 1 1 d G . . . .
H19C H 0.622967 -0.524742 0.603549 0.170 Uiso 1 1 d G U . . .
H19D H 0.623164 -0.487442 0.566577 0.170 Uiso 1 1 d G U . . .
O21 O 0.1313(6) -0.4304(6) 1.0040(3) 0.118(3) Uani 1 1 d G . . . .
H21A H 0.177452 -0.450930 1.012245 0.177 Uiso 1 1 d DG U . . .
H21B H 0.151192 -0.417660 0.976971 0.177 Uiso 1 1 d G U . . .
O23 O 0.5971(5) -0.2249(3) 0.9995(2) 0.0836(17) Uani 1 1 d DG . . . .
H23C H 0.622927 -0.252407 0.983068 0.125 Uiso 1 1 d G U . . .
H23D H 0.591950 -0.240593 1.026374 0.125 Uiso 1 1 d DG U . . .
O25 O -0.0917(6) -0.0972(3) 0.9782(3) 0.098(2) Uani 1 1 d G . . . .
H25C H -0.077488 -0.065627 0.965410 0.147 Uiso 1 1 d G U . . .
H25D H -0.041550 -0.119406 0.979533 0.147 Uiso 1 1 d G U . . .
O27 O 0.4018(7) -0.5082(4) 0.9673(3) 0.102(2) Uani 1 1 d G . . . .
H27C H 0.372407 -0.474424 0.972144 0.153 Uiso 1 1 d G U . . .
H27D H 0.416915 -0.508003 0.938759 0.153 Uiso 1 1 d G U . . .
O29 O 0.6722(5) -0.3345(3) 0.9913(2) 0.0853(17) Uani 1 1 d DG . . . .
H29A H 0.617417 -0.336417 1.002864 0.128 Uiso 1 1 d DG U . . .
H29B H 0.699079 -0.345269 1.013012 0.128 Uiso 1 1 d DG U . . .
O31 O 0.8788(7) -0.5839(4) 0.5292(2) 0.097(2) Uani 1 1 d G . . . .
H31A H 0.892335 -0.551471 0.517653 0.145 Uiso 1 1 d G U . . .
H31B H 0.872545 -0.582766 0.557434 0.145 Uiso 1 1 d G U . . .
O33 O 0.2365(9) 0.0367(5) 0.6402(4) 0.122(3) Uani 1 1 d G . . . .
H33A H 0.197276 0.023713 0.661170 0.183 Uiso 1 1 d G U . . .
H33B H 0.286397 0.015912 0.643807 0.183 Uiso 1 1 d G U . . .
O35 O 0.1976(4) -0.0556(3) 0.70155(18) 0.0693(13) Uani 1 1 d G . . . .
H35A H 0.250728 -0.058379 0.705429 0.104 Uiso 1 1 d G U . . .
H35B H 0.200084 -0.041868 0.674306 0.104 Uiso 1 1 d G U . . .
O37 O 0.3330(9) -0.3637(4) 0.4695(6) 0.143(5) Uani 1 1 d G . . . .
H37A H 0.352793 -0.399797 0.468853 0.215 Uiso 1 1 d G U . . .
H37B H 0.379400 -0.348477 0.458935 0.215 Uiso 1 1 d G U . . .
O39 O 0.1069(8) -0.2211(5) 0.9930(4) 0.131(4) Uani 1 1 d G . . . .
H39A H 0.132771 -0.201400 0.970367 0.197 Uiso 1 1 d G U . . .
H39B H 0.149571 -0.240824 1.004550 0.197 Uiso 1 1 d G U . . .
O41 O 0.5282(12) -0.5932(7) 0.5918(6) 0.100(4) Uani 0.5 1 d G . P . .
H41A H 0.478041 -0.573523 0.587629 0.151 Uiso 0.5 1 d G U P . .
H41B H 0.548169 -0.617863 0.572345 0.151 Uiso 0.5 1 d G U P . .
O43 O 0.1913(3) -0.5603(2) 0.78824(16) 0.0582(11) Uani 1 1 d G . . . .
H43A H 0.138926 -0.561820 0.784915 0.087 Uiso 1 1 d G U . . .
H43B H 0.181902 -0.543530 0.812176 0.087 Uiso 1 1 d G U . . .
O45 O 0.8598(4) -0.4140(3) 0.5011(2) 0.0781(15) Uani 1 1 d G . . . .
H45A H 0.813744 -0.406420 0.489430 0.117 Uiso 1 1 d G U . . .
H45B H 0.903378 -0.424768 0.479391 0.117 Uiso 1 1 d G U . . .
O47 O 0.4036(6) -0.1006(4) 0.9612(3) 0.099(2) Uani 1 1 d G . . . .
H47A H 0.387969 -0.099368 0.989687 0.149 Uiso 1 1 d G U . . .
H47B H 0.354286 -0.093485 0.952314 0.149 Uiso 1 1 d G U . . .
O49 O 0.5882(5) -0.3161(4) 0.4930(2) 0.096(2) Uani 1 1 d G . . . .
H49A H 0.639693 -0.334510 0.496386 0.144 Uiso 1 1 d G U . . .
H49B H 0.557553 -0.342140 0.494009 0.144 Uiso 1 1 d G U . . .
O51 O 0.6194(5) -0.4845(5) 0.8442(3) 0.099(2) Uani 1 1 d G . . . .
H51A H 0.648405 -0.491508 0.865356 0.148 Uiso 1 1 d G U . . .
H51B H 0.600383 -0.515498 0.844094 0.148 Uiso 1 1 d G U . . .
O53 O 0.3393(7) -0.3717(4) 0.9063(3) 0.106(2) Uani 1 1 d G . . . .
H53A H 0.371237 -0.398229 0.890173 0.159 Uiso 1 1 d G U . . .
H53B H 0.299710 -0.388131 0.924712 0.159 Uiso 1 1 d G U . . .
O55 O 0.5760(7) -0.2154(4) 0.5278(3) 0.114(3) Uani 1 1 d G . . . .
H55A H 0.552606 -0.207774 0.504666 0.171 Uiso 1 1 d G U . . .
H55B H 0.598449 -0.185911 0.528483 0.171 Uiso 1 1 d G U . . .
O57 O 0.0362(4) -0.5446(2) 0.9521(2) 0.0711(14) Uani 1 1 d G . . . .
H57A H -0.011069 -0.558948 0.962842 0.107 Uiso 1 1 d G U . . .
H57B H 0.040249 -0.541061 0.923651 0.107 Uiso 1 1 d DG U . . .
O59 O 0.8904(4) -0.4019(3) 0.9814(3) 0.0798(16) Uani 1 1 d G . . . .
H59A H 0.854691 -0.372065 0.991787 0.120 Uiso 1 1 d DG U . . .
H59B H 0.864353 -0.429853 0.993843 0.120 Uiso 1 1 d DG U . . .
O61 O 0.6666(5) 0.0251(3) 0.6161(3) 0.0834(17) Uani 1 1 d G . . . .
H61A H 0.623796 0.053810 0.621224 0.125 Uiso 1 1 d G U . . .
H61B H 0.641506 -0.004143 0.624402 0.125 Uiso 1 1 d G U . . .
O63 O 0.8148(5) 0.0485(3) 0.5579(2) 0.0835(17) Uani 1 1 d G . . . .
H63A H 0.824261 0.011991 0.557714 0.125 Uiso 1 1 d G U . . .
H63B H 0.861186 0.055362 0.564979 0.125 Uiso 1 1 d G U . . .
O65 O -0.1215(4) 0.0665(2) 0.78984(19) 0.0665(13) Uani 1 1 d G . . . .
H65A H -0.065527 0.067747 0.782720 0.100 Uiso 1 1 d G U . . .
H65B H -0.146349 0.098973 0.799812 0.100 Uiso 1 1 d G U . . .
O67 O 0.9367(6) -0.0343(4) 0.5130(3) 0.096(2) Uani 1 1 d G . . . .
H67A H 0.897359 -0.022146 0.535807 0.144 Uiso 1 1 d G U . . .
H67B H 0.910715 -0.054707 0.501179 0.144 Uiso 1 1 d G U . . .
O69 O 0.5391(6) -0.3910(4) 0.9885(3) 0.097(2) Uani 1 1 d G . . . .
H69A H 0.537978 -0.380257 0.961024 0.145 Uiso 1 1 d G U . . .
H69B H 0.540065 -0.362202 1.002031 0.145 Uiso 1 1 d G U . . .
O71 O 0.1450(8) -0.0944(4) 0.5835(4) 0.112(3) Uani 1 1 d G . . . .
H71A H 0.115147 -0.114971 0.603887 0.168 Uiso 1 1 d G U . . .
H71B H 0.199643 -0.107061 0.585018 0.168 Uiso 1 1 d G U . . .
O73 O 0.6384(10) -0.0636(5) 0.9876(6) 0.165(6) Uani 1 1 d G . . . .
H73A H 0.591138 -0.070124 0.981232 0.248 Uiso 1 1 d DG U . . .
H73B H 0.629627 -0.027176 0.987829 0.248 Uiso 1 1 d G U . . .
O75 O 0.1565(9) -0.3078(4) 0.4660(4) 0.121(3) Uani 1 1 d G . . . .
H75A H 0.189195 -0.293298 0.442655 0.181 Uiso 1 1 d G U . . .
H75B H 0.151816 -0.285411 0.486246 0.181 Uiso 1 1 d G U . . .
O77 O 0.4021(4) 0.1571(2) 0.79656(18) 0.0659(12) Uani 1 1 d G . . . .
H77A H 0.429509 0.157230 0.817521 0.099 Uiso 1 1 d G U . . .
H77B H 0.359231 0.185943 0.800222 0.099 Uiso 1 1 d G U . . .
O81 O 0.7107(8) -0.5350(5) 0.5129(4) 0.117(3) Uani 1 1 d G . . . .
H81A H 0.755788 -0.548927 0.493168 0.176 Uiso 1 1 d G U . . .
H81B H 0.716086 -0.500099 0.512963 0.176 Uiso 1 1 d G U . . .
O83 O 0.6613(4) -0.3316(3) 0.6166(2) 0.0750(14) Uani 1 1 d G . . . .
H83A H 0.647316 -0.353190 0.600321 0.113 Uiso 1 1 d G U . . .
H83B H 0.717308 -0.343577 0.615293 0.113 Uiso 1 1 d G U . . .
O85 O 0.2412(5) -0.5050(3) 0.9432(3) 0.093(2) Uani 1 1 d G . . . .
H85A H 0.268116 -0.500983 0.963418 0.140 Uiso 1 1 d DG U . . .
H85B H 0.264230 -0.538589 0.935075 0.140 Uiso 1 1 d G U . . .
O87 O 0.6558(6) -0.6430(5) 0.8216(2) 0.106(3) Uani 1 1 d G . . . .
H87A H 0.616801 -0.633007 0.805309 0.159 Uiso 1 1 d DG U . . .
H87B H 0.706080 -0.647904 0.802914 0.159 Uiso 1 1 d DG U . . .
O89 O 1.0884(5) -0.2056(3) 0.5001(2) 0.0835(17) Uani 1 1 d G . . . .
H89A H 1.080200 -0.187297 0.475177 0.125 Uiso 1 1 d G U . . .
H89B H 1.052012 -0.229158 0.505905 0.125 Uiso 1 1 d G U . . .
O91 O 1.0574(4) -0.5498(2) 0.58202(18) 0.0661(12) Uani 1 1 d G . . . .
H91A H 1.054062 -0.534120 0.555744 0.099 Uiso 1 1 d G U . . .
H91B H 1.026010 -0.576151 0.586300 0.099 Uiso 1 1 d G U . . .
O93 O 0.4393(5) 0.0031(3) 0.8734(3) 0.090(2) Uani 1 1 d G . . . .
H93A H 0.408235 0.006578 0.900124 0.136 Uiso 1 1 d G U . . .
H93B H 0.414118 -0.018502 0.862300 0.136 Uiso 1 1 d G U . . .
O95 O 0.6039(5) -0.2025(3) 1.0826(2) 0.0893(18) Uani 1 1 d G . . . .
H95A H 0.660792 -0.213137 1.075757 0.134 Uiso 1 1 d G U . . .
H95B H 0.584489 -0.232300 1.096386 0.134 Uiso 1 1 d G U . . .
O97 O 0.4781(6) 0.1154(4) 0.8663(3) 0.096(2) Uani 1 1 d G . . . .
H97A H 0.499706 0.146298 0.860618 0.144 Uiso 1 1 d G U . . .
H97B H 0.455334 0.114054 0.894433 0.144 Uiso 1 1 d G U . . .
O98 O 0.8851(4) -0.4316(2) 0.70609(16) 0.0605(11) Uani 1 1 d G . . . .
H98A H 0.877099 -0.456865 0.690885 0.091 Uiso 1 1 d G U . . .
H98B H 0.879464 -0.400421 0.689073 0.091 Uiso 1 1 d G U . . .
O99 O 0.4605(5) -0.2573(4) 1.1060(2) 0.0876(18) Uani 1 1 d G . . . .
H99A H 0.459648 -0.293078 1.113251 0.131 Uiso 1 1 d G U . . .
H99B H 0.409596 -0.240260 1.119826 0.131 Uiso 1 1 d G U . . .
O100 O 0.5786(4) -0.1328(3) 0.6346(2) 0.0762(15) Uani 1 1 d G . . . .
H10C H 0.573337 -0.167157 0.632594 0.114 Uiso 1 1 d DG U . . .
H10D H 0.602883 -0.121045 0.608000 0.114 Uiso 1 1 d G U . . .
O101 O 0.5021(6) -0.4292(4) 0.9178(3) 0.097(2) Uani 1 1 d G . . . .
H10U H 0.551855 -0.417311 0.912143 0.145 Uiso 1 1 d G U . . .
O102 O 0.6680(3) -0.1451(2) 0.70155(16) 0.0595(11) Uani 1 1 d G . . . .
H10E H 0.632735 -0.155960 0.688245 0.089 Uiso 1 1 d G U . . .
H10F H 0.719613 -0.164624 0.691327 0.089 Uiso 1 1 d G U . . .
O103 O 0.4516(6) -0.6325(4) 0.8844(3) 0.101(2) Uani 1 1 d G . . . .
H10G H 0.498195 -0.658165 0.877161 0.152 Uiso 1 1 d G U . . .
H10H H 0.409186 -0.645671 0.878511 0.152 Uiso 1 1 d G U . . .
O104 O 0.7075(4) -0.0363(2) 0.69050(19) 0.0700(13) Uani 1 1 d G . . . .
H10I H 0.698250 0.000266 0.690522 0.105 Uiso 1 1 d G U . . .
H10J H 0.759839 -0.044807 0.674017 0.105 Uiso 1 1 d G U . . .
O105 O 0.2997(7) 0.0508(4) 0.9369(4) 0.108(2) Uani 1 1 d G . . . .
H10K H 0.303735 0.085411 0.926897 0.162 Uiso 1 1 d G U . . .
H10L H 0.350621 0.036411 0.943315 0.162 Uiso 1 1 d DG U . . .
O106 O 0.4322(5) -0.3613(4) 0.6672(2) 0.0886(18) Uani 1 1 d G . . . .
H10M H 0.415770 -0.330115 0.651666 0.133 Uiso 1 1 d G U . . .
H10N H 0.397259 -0.357980 0.693019 0.133 Uiso 1 1 d G U . . .
O107 O 0.5747(8) -0.5776(4) 0.8871(3) 0.112(3) Uani 1 1 d G . . . .
H10O H 0.524522 -0.589082 0.895262 0.168 Uiso 1 1 d G U . . .
H10P H 0.614076 -0.608528 0.885440 0.168 Uiso 1 1 d G U . . .
O108 O 0.3603(4) 0.0496(2) 0.8051(2) 0.0681(13) Uani 1 1 d G . . . .
H10Q H 0.357294 0.085998 0.800982 0.102 Uiso 1 1 d G U . . .
H10R H 0.388881 0.038914 0.826150 0.102 Uiso 1 1 d G U . . .
O109 O -0.0232(9) -0.1466(6) 1.0580(4) 0.127(3) Uani 1 1 d G . . . .
H10S H -0.026750 -0.134676 1.083422 0.190 Uiso 1 1 d G U . . .
H10T H 0.032964 -0.156433 1.047532 0.190 Uiso 1 1 d G U . . .
O110 O 1.0061(5) -0.1285(3) 0.5616(2) 0.0857(17) Uani 1 1 d G . . . .
H11E H 1.046378 -0.158883 0.560666 0.129 Uiso 1 1 d G U . . .
H11F H 0.964771 -0.137476 0.551479 0.129 Uiso 1 1 d G U . . .
O111 O 1.0024(4) -0.4461(2) 0.54183(19) 0.0685(13) Uani 1 1 d G . . . .
H11G H 1.039638 -0.456424 0.517804 0.103 Uiso 1 1 d G U . . .
H11H H 0.960325 -0.464984 0.544329 0.103 Uiso 1 1 d G U . . .
O112 O 0.7004(6) -0.0763(3) 0.5790(3) 0.0917(19) Uani 1 1 d G . . . .
H11I H 0.698468 -0.045337 0.590730 0.138 Uiso 1 1 d G U . . .
H11J H 0.676177 -0.065128 0.556489 0.138 Uiso 1 1 d G U . . .
O113 O 0.0211(4) -0.4358(3) 0.9121(2) 0.0765(15) Uani 1 1 d G . . . .
H11K H 0.074182 -0.438690 0.895797 0.115 Uiso 1 1 d G U . . .
H11L H 0.028960 -0.445610 0.938875 0.115 Uiso 1 1 d G U . . .
O114 O 0.5380(4) -0.2312(3) 0.6179(3) 0.095(2) Uani 1 1 d G . . . .
H11M H 0.482195 -0.226922 0.630232 0.142 Uiso 1 1 d G U . . .
H11N H 0.539364 -0.218314 0.590521 0.142 Uiso 1 1 d DG U . . .
O115 O 0.2339(6) -0.0510(5) 0.9529(4) 0.108(3) Uani 1 1 d G . . . .
H11O H 0.241452 -0.069860 0.930189 0.162 Uiso 1 1 d G U . . .
H11P H 0.189811 -0.023756 0.950302 0.162 Uiso 1 1 d G U . . .
N1 N 0.4562(4) -0.2291(2) 0.8051(2) 0.0588(13) Uani 1 1 d . . . . .
N4 N 0.6412(4) -0.4793(2) 0.7496(2) 0.0634(14) Uani 1 1 d . . . . .
H4A H 0.668478 -0.510254 0.736901 0.076 Uiso 1 1 calc R U . . .
H4B H 0.622545 -0.480667 0.778441 0.076 Uiso 1 1 calc R U . . .
N6 N 0.6555(5) -0.4291(3) 0.6830(2) 0.0696(16) Uani 1 1 d . . . . .
H6A H 0.682790 -0.460045 0.670376 0.084 Uiso 1 1 calc R U . . .
H6B H 0.646839 -0.396855 0.666793 0.084 Uiso 1 1 calc R U . . .
N8 N 0.4095(6) 0.0254(3) 0.7139(2) 0.0744(17) Uani 1 1 d . . . . .
H8A H 0.407537 0.057040 0.696663 0.089 Uiso 1 1 calc R U . . .
H8B H 0.394618 0.026235 0.742733 0.089 Uiso 1 1 calc R U . . .
N10 N 0.4565(7) -0.0250(3) 0.6541(3) 0.086(2) Uani 1 1 d . . . . .
H10A H 0.454875 0.006355 0.636425 0.103 Uiso 1 1 calc R U . . .
H10B H 0.473087 -0.057863 0.642934 0.103 Uiso 1 1 calc R U . . .
N12 N 0.4169(6) -0.2346(4) 1.0161(3) 0.0804(19) Uani 1 1 d . . . . .
H12A H 0.401434 -0.233231 1.044926 0.097 Uiso 1 1 calc R U . . .
H12B H 0.472938 -0.242045 1.003111 0.097 Uiso 1 1 calc R U . . .
N14 N 0.2737(6) -0.2144(5) 1.0108(3) 0.091(2) Uani 1 1 d . . . . .
H14A H 0.257026 -0.212840 1.039554 0.110 Uiso 1 1 calc R U . . .
H14B H 0.234087 -0.208325 0.994449 0.110 Uiso 1 1 calc R U . . .
C62 C 0.4968(5) -0.2793(3) 0.7852(2) 0.0591(15) Uani 1 1 d . . . . .
C64 C 0.5810(5) -0.3796(3) 0.7468(2) 0.0603(15) Uani 1 1 d . . . . .
C66 C 0.5152(5) -0.3809(3) 0.7847(2) 0.0589(14) Uani 1 1 d . . . . .
H66 H 0.498875 -0.415810 0.797514 0.071 Uiso 1 1 calc R U . . .
C68 C 0.4730(5) -0.3313(3) 0.8042(2) 0.0620(15) Uani 1 1 d . . . . .
H68 H 0.428137 -0.332466 0.830236 0.074 Uiso 1 1 calc R U . . .
C70 C 0.4226(5) -0.1234(3) 0.7111(2) 0.0614(15) Uani 1 1 d . . . . .
H70 H 0.409078 -0.121428 0.682916 0.074 Uiso 1 1 calc R U . . .
C72 C 0.5622(5) -0.2783(3) 0.7468(3) 0.0613(15) Uani 1 1 d . . . . .
H72 H 0.579291 -0.243572 0.734042 0.074 Uiso 1 1 calc R U . . .
C74 C 0.6029(5) -0.3280(3) 0.7271(3) 0.0623(15) Uani 1 1 d . . . . .
H74 H 0.645622 -0.326816 0.700241 0.075 Uiso 1 1 calc R U . . .
C76 C 0.4269(4) -0.1741(3) 0.7379(2) 0.0574(14) Uani 1 1 d . . . . .
H76 H 0.414718 -0.206449 0.728124 0.069 Uiso 1 1 calc R U . . .
C78 C 0.4620(5) -0.1291(3) 0.7940(3) 0.0619(15) Uani 1 1 d . . . . .
H78 H 0.473790 -0.130639 0.822568 0.074 Uiso 1 1 calc R U . . .
C80 C 0.4576(5) -0.0791(3) 0.7670(2) 0.0603(15) Uani 1 1 d . . . . .
H80 H 0.468298 -0.046438 0.776827 0.072 Uiso 1 1 calc R U . . .
C82 C 0.3547(5) -0.1942(3) 0.8712(2) 0.0618(15) Uani 1 1 d . . . . .
H82 H 0.319044 -0.170282 0.853248 0.074 Uiso 1 1 calc R U . . .
C84 C 0.4486(4) -0.1776(3) 0.7783(2) 0.0574(14) Uani 1 1 d . . . . .
C86 C 0.4310(5) -0.2294(3) 0.8517(2) 0.0569(14) Uani 1 1 d . . . . .
C88 C 0.4850(5) -0.2642(3) 0.8788(3) 0.0635(16) Uani 1 1 d . . . . .
H88 H 0.536968 -0.288770 0.866031 0.076 Uiso 1 1 calc R U . . .
C90 C 0.6281(5) -0.4309(3) 0.7253(3) 0.0619(15) Uani 1 1 d . . . . .
C92 C 0.4380(5) -0.0761(3) 0.7257(3) 0.0613(15) Uani 1 1 d . . . . .
C94 C 0.3303(5) -0.1939(3) 0.9168(3) 0.0641(16) Uani 1 1 d . . . . .
H94 H 0.277439 -0.170211 0.929801 0.077 Uiso 1 1 calc R U . . .
C96 C 0.4342(6) -0.0226(3) 0.6967(3) 0.0692(18) Uani 1 1 d . . . . .
C98 C 0.4613(6) -0.2617(3) 0.9236(3) 0.0676(18) Uani 1 1 d . . . . .
H98 H 0.498877 -0.283502 0.941521 0.081 Uiso 1 1 calc R U . . .
C100 C 0.3822(6) -0.2277(4) 0.9437(3) 0.0717(19) Uani 1 1 d . . . . .
C102 C 0.3564(7) -0.2254(4) 0.9926(3) 0.081(2) Uani 1 1 d . . . . .
N2 N 0.9511(4) -0.2339(2) 0.80676(19) 0.0591(13) Uani 1 1 d . . . . .
N5 N 0.8556(6) -0.2912(3) 1.0158(2) 0.080(2) Uani 1 1 d . . . . .
H5A H 0.840441 -0.293297 1.044759 0.096 Uiso 1 1 calc R U . . .
H5B H 0.871086 -0.322272 1.002017 0.096 Uiso 1 1 calc R U . . .
N7 N 1.0799(4) -0.4511(3) 0.6953(2) 0.0628(14) Uani 1 1 d . . . . .
H7A H 1.106850 -0.478305 0.678278 0.075 Uiso 1 1 calc R U . . .
H7B H 1.022089 -0.444380 0.703340 0.075 Uiso 1 1 calc R U . . .
N9 N 0.8859(5) -0.0114(2) 0.6714(2) 0.0674(16) Uani 1 1 d . . . . .
H9A H 0.889948 0.018715 0.652669 0.081 Uiso 1 1 calc R U . . .
H9B H 0.838040 -0.026293 0.677114 0.081 Uiso 1 1 calc DR U . . .
N15 N 1.2120(4) -0.4294(2) 0.6972(2) 0.0631(14) Uani 1 1 d . . . . .
H15A H 1.240600 -0.456361 0.680195 0.076 Uiso 1 1 calc R U . . .
H15B H 1.241174 -0.408169 0.706626 0.076 Uiso 1 1 calc R U . . .
N17 N 1.0226(4) -0.0116(3) 0.6822(2) 0.0649(14) Uani 1 1 d . . . . .
H17A H 1.026893 0.018499 0.663438 0.078 Uiso 1 1 calc R U . . .
H17B H 1.066173 -0.026993 0.695268 0.078 Uiso 1 1 calc R U . . .
N19 N 0.8321(6) -0.1947(3) 1.0132(2) 0.0781(18) Uani 1 1 d . . . . .
H19A H 0.816791 -0.196127 1.042221 0.094 Uiso 1 1 calc DR U . . .
H19B H 0.832197 -0.161919 0.997570 0.094 Uiso 1 1 calc R U . . .
C7 C 0.9322(4) -0.2357(3) 0.8523(2) 0.0580(14) Uani 1 1 d . . . . .
C13 C 0.9963(5) -0.2821(3) 0.7838(2) 0.0560(14) Uani 1 1 d . . . . .
C15 C 0.9446(5) -0.2832(3) 0.9237(3) 0.0634(16) Uani 1 1 d . . . . .
H15 H 0.968557 -0.315059 0.941018 0.076 Uiso 1 1 calc R U . . .
C27 C 0.9054(5) -0.1763(3) 0.7433(2) 0.0577(14) Uani 1 1 d . . . . .
H27 H 0.878556 -0.205610 0.738259 0.069 Uiso 1 1 calc R U . . .
C29 C 0.9503(5) -0.0339(3) 0.6906(3) 0.0631(16) Uani 1 1 d . . . . .
C51 C 0.9436(4) -0.1819(3) 0.7799(2) 0.0540(13) Uani 1 1 d . . . . .
C53 C 0.9810(5) -0.0894(3) 0.7588(3) 0.0625(16) Uani 1 1 d . . . . .
H53 H 1.005772 -0.059413 0.764387 0.075 Uiso 1 1 calc R U . . .
C55 C 1.1116(4) -0.3235(3) 0.7260(2) 0.0573(14) Uani 1 1 d . . . . .
H55 H 1.162055 -0.320557 0.703067 0.069 Uiso 1 1 calc R U . . .
C57 C 1.0807(5) -0.3743(3) 0.7362(2) 0.0555(14) Uani 1 1 d . . . . .
C59 C 0.9800(5) -0.1375(3) 0.7876(2) 0.0601(15) Uani 1 1 d . . . . .
H59 H 1.004446 -0.140480 0.812937 0.072 Uiso 1 1 calc R U . . .
C61 C 0.8553(6) -0.2421(4) 0.9931(3) 0.0707(18) Uani 1 1 d . . . . .
C103 C 0.9068(5) -0.1281(3) 0.7142(2) 0.0583(14) Uani 1 1 d . . . . .
H103 H 0.881313 -0.124367 0.689187 0.070 Uiso 1 1 calc R U . . .
C105 C 1.1253(5) -0.4208(3) 0.7085(2) 0.0605(15) Uani 1 1 d . . . . .
C107 C 1.0687(5) -0.2773(3) 0.7494(2) 0.0577(14) Uani 1 1 d . . . . .
H107 H 1.088827 -0.242415 0.741933 0.069 Uiso 1 1 calc R U . . .
C109 C 0.9459(5) -0.0848(3) 0.7220(2) 0.0593(15) Uani 1 1 d . . . . .
C111 C 0.9671(5) -0.3338(3) 0.7948(2) 0.0600(15) Uani 1 1 d . . . . .
H111 H 0.918670 -0.337679 0.818731 0.072 Uiso 1 1 calc R U . . .
C113 C 0.9688(5) -0.2819(3) 0.8789(2) 0.0584(14) Uani 1 1 d . . . . .
H113 H 1.010265 -0.312076 0.865439 0.070 Uiso 1 1 calc R U . . .
C115 C 1.0096(5) -0.3793(3) 0.7706(2) 0.0609(15) Uani 1 1 d . . . . .
H115 H 0.989403 -0.414208 0.777681 0.073 Uiso 1 1 calc R U . . .
C117 C 0.8735(5) -0.1906(3) 0.8736(3) 0.0620(15) Uani 1 1 d . . . . .
H117 H 0.849088 -0.158740 0.856482 0.074 Uiso 1 1 calc R U . . .
C119 C 0.8511(5) -0.1925(3) 0.9195(3) 0.0639(16) Uani 1 1 d . . . . .
H119 H 0.811872 -0.161694 0.933374 0.077 Uiso 1 1 calc R U . . .
C121 C 0.8854(5) -0.2388(3) 0.9452(2) 0.0652(17) Uani 1 1 d . . . . .
N3 N 0.4290(6) 0.4452(3) 0.8101(3) 0.0758(18) Uani 1 1 d . . . . .
H3A H 0.402447 0.477042 0.821695 0.091 Uiso 1 1 calc R U . . .
H3B H 0.439214 0.414124 0.827437 0.091 Uiso 1 1 calc R U . . .
N11 N 0.4371(4) 0.4919(3) 0.7417(3) 0.0700(16) Uani 1 1 d . . . . .
H11A H 0.410442 0.523398 0.753757 0.084 Uiso 1 1 calc R U . . .
H11B H 0.452993 0.491876 0.712817 0.084 Uiso 1 1 calc R U . . .
N13 N 0.7437(6) 0.1893(4) 0.4885(3) 0.087(2) Uani 1 1 d . . . . .
H13A H 0.747536 0.180510 0.461640 0.105 Uiso 1 1 calc R U . . .
H13B H 0.791691 0.190616 0.497436 0.105 Uiso 1 1 calc R U . . .
N21 N 0.6166(4) 0.2365(2) 0.6950(2) 0.0579(13) Uani 1 1 d . . . . .
N23 N 0.6731(6) -0.0176(3) 0.7824(3) 0.0748(17) Uani 1 1 d . . . . .
H23A H 0.683149 -0.050061 0.798100 0.090 Uiso 1 1 calc R U . . .
H23B H 0.674329 -0.016898 0.754045 0.090 Uiso 1 1 calc R U . . .
N25 N 0.6545(7) 0.0282(3) 0.8435(3) 0.084(2) Uani 1 1 d . . . . .
H25A H 0.664635 -0.004545 0.858951 0.100 Uiso 1 1 calc R U . . .
H25B H 0.643182 0.059672 0.856449 0.100 Uiso 1 1 calc R U . . .
N27 N 0.5980(6) 0.1983(5) 0.5011(3) 0.092(2) Uani 1 1 d . . . . .
H27A H 0.601522 0.189534 0.474266 0.111 Uiso 1 1 calc R U . . .
H27B H 0.546309 0.205934 0.519128 0.111 Uiso 1 1 calc DR U . . .
C2 C 0.5765(5) 0.2628(3) 0.6235(3) 0.0634(16) Uani 1 1 d . . . . .
H2 H 0.528357 0.290206 0.636202 0.076 Uiso 1 1 calc R U . . .
C17 C 0.6426(5) 0.0837(3) 0.7746(2) 0.0625(15) Uani 1 1 d . . . . .
C31 C 0.6479(4) 0.1826(3) 0.7620(2) 0.0565(14) Uani 1 1 d . . . . .
H31 H 0.659046 0.215520 0.771358 0.068 Uiso 1 1 calc R U . . .
C33 C 0.6000(5) 0.3395(3) 0.6909(3) 0.0600(15) Uani 1 1 d . . . . .
H33 H 0.643691 0.338867 0.664351 0.072 Uiso 1 1 calc R U . . .
C35 C 0.6561(6) 0.0299(3) 0.8012(3) 0.0726(19) Uani 1 1 d . . . . .
C63 C 0.5769(4) 0.2893(3) 0.7128(2) 0.0575(14) Uani 1 1 d . . . . .
C65 C 0.4958(5) 0.3911(3) 0.7482(3) 0.0627(16) Uani 1 1 d . . . . .
C67 C 0.5596(5) 0.3897(3) 0.7079(3) 0.0666(17) Uani 1 1 d . . . . .
H67 H 0.574335 0.423977 0.692560 0.080 Uiso 1 1 calc R U . . .
C69 C 0.4533(5) 0.4442(3) 0.7673(3) 0.0683(18) Uani 1 1 d . . . . .
C71 C 0.6613(6) 0.2136(4) 0.5606(3) 0.0687(17) Uani 1 1 d . . . . .
C123 C 0.5139(4) 0.2905(3) 0.7519(2) 0.0601(15) Uani 1 1 d . . . . .
H123 H 0.497440 0.256323 0.766400 0.072 Uiso 1 1 calc R U . . .
C125 C 0.4750(5) 0.3405(3) 0.7700(3) 0.0619(15) Uani 1 1 d . . . . .
H125 H 0.433797 0.340570 0.797445 0.074 Uiso 1 1 calc R U . . .
C127 C 0.6224(4) 0.1855(3) 0.7225(2) 0.0567(14) Uani 1 1 d . . . . .
C129 C 0.6059(5) 0.1377(3) 0.7088(2) 0.0569(14) Uani 1 1 d . . . . .
H129 H 0.587766 0.139680 0.681681 0.068 Uiso 1 1 calc R U . . .
C131 C 0.6337(5) 0.2327(3) 0.6488(2) 0.0569(14) Uani 1 1 d . . . . .
C133 C 0.6573(5) 0.1320(3) 0.7882(2) 0.0604(15) Uani 1 1 d . . . . .
H133 H 0.673946 0.130591 0.815623 0.072 Uiso 1 1 calc R U . . .
C135 C 0.7085(5) 0.1969(3) 0.6293(3) 0.0641(16) Uani 1 1 d . . . . .
H135 H 0.750426 0.178688 0.646242 0.077 Uiso 1 1 calc R U . . .
C137 C 0.6160(5) 0.0865(3) 0.7347(3) 0.0630(16) Uani 1 1 d . . . . .
H137 H 0.604813 0.053648 0.725366 0.076 Uiso 1 1 calc R U . . .
C139 C 0.7230(6) 0.1874(3) 0.5848(3) 0.0668(17) Uani 1 1 d . . . . .
H139 H 0.774729 0.163185 0.571397 0.080 Uiso 1 1 calc R U . . .
C141 C 0.5891(5) 0.2531(3) 0.5796(3) 0.0647(16) Uani 1 1 d . . . . .
H141 H 0.548806 0.273206 0.562342 0.078 Uiso 1 1 calc R U . . .
C143 C 0.6695(6) 0.2001(4) 0.5141(3) 0.075(2) Uani 1 1 d . . . . .
N16 N 0.1264(4) 0.2452(2) 0.68557(18) 0.0535(12) Uani 1 1 d . . . . .
N18 N -0.0036(4) 0.4607(2) 0.7987(2) 0.0568(12) Uani 1 1 d . . . . .
H18A H -0.030643 0.487605 0.816029 0.068 Uiso 1 1 calc R U . . .
H18B H 0.054301 0.453657 0.791149 0.068 Uiso 1 1 calc R U . . .
N20 N 0.1881(5) 0.0230(3) 0.8226(2) 0.0684(16) Uani 1 1 d . . . . .
H20A H 0.183071 -0.006808 0.841602 0.082 Uiso 1 1 calc R U . . .
H20B H 0.235536 0.038100 0.817533 0.082 Uiso 1 1 calc R U . . .
N22 N -0.1363(4) 0.4406(3) 0.7947(2) 0.0630(14) Uani 1 1 d . . . . .
H22A H -0.164771 0.467268 0.811992 0.076 Uiso 1 1 calc R U . . .
H22B H -0.165824 0.420254 0.784507 0.076 Uiso 1 1 calc R U . . .
N24 N 0.0530(5) 0.0233(2) 0.8084(2) 0.0651(15) Uani 1 1 d . . . . .
H24A H 0.046339 -0.006504 0.827269 0.078 Uiso 1 1 calc R U . . .
H24B H 0.011549 0.038765 0.793944 0.078 Uiso 1 1 calc R U . . .
N26 N 0.1505(6) 0.3008(3) 0.4770(2) 0.0751(17) Uani 1 1 d . . . . .
H26A H 0.154066 0.302239 0.448425 0.090 Uiso 1 1 calc R U . . .
H26B H 0.137366 0.332137 0.490280 0.090 Uiso 1 1 calc R U . . .
N28 N 0.1843(7) 0.2048(4) 0.4805(3) 0.090(2) Uani 1 1 d . . . . .
H28A H 0.188070 0.205598 0.451919 0.108 Uiso 1 1 calc R U . . .
H28B H 0.193597 0.172248 0.496254 0.108 Uiso 1 1 calc R U . . .
C5 C 0.1564(5) 0.2510(3) 0.5480(2) 0.0626(16) Uani 1 1 d . . . . .
C9 C 0.1688(4) 0.1880(3) 0.7498(2) 0.0556(14) Uani 1 1 d . . . . .
H9 H 0.192930 0.218038 0.755723 0.067 Uiso 1 1 calc R U . . .
C19 C 0.1320(5) 0.0952(3) 0.7701(2) 0.0582(14) Uani 1 1 d . . . . .
C37 C 0.1252(5) 0.0446(3) 0.8018(2) 0.0583(14) Uani 1 1 d . . . . .
C39 C 0.2027(5) 0.2057(3) 0.5707(3) 0.0641(16) Uani 1 1 d . . . . .
H39 H 0.240770 0.176152 0.554789 0.077 Uiso 1 1 calc R U . . .
C73 C 0.1339(4) 0.1926(2) 0.7122(2) 0.0522(13) Uani 1 1 d . . . . .
C75 C 0.1008(5) 0.1473(3) 0.7031(2) 0.0624(15) Uani 1 1 d . . . . .
H75 H 0.079392 0.149615 0.676956 0.075 Uiso 1 1 calc R U . . .
C77 C 0.1940(5) 0.2032(3) 0.6162(2) 0.0596(15) Uani 1 1 d . . . . .
H77 H 0.224967 0.172083 0.631310 0.072 Uiso 1 1 calc R U . . .
C79 C 0.1045(6) 0.2945(3) 0.5717(2) 0.0649(16) Uani 1 1 d . . . . .
H79 H 0.074607 0.326195 0.556546 0.078 Uiso 1 1 calc R U . . .
C81 C 0.1645(6) 0.2523(4) 0.4997(3) 0.0718(19) Uani 1 1 d . . . . .
C124 C 0.0072(4) 0.2885(3) 0.7423(2) 0.0554(14) Uani 1 1 d . . . . .
H124 H -0.013407 0.253744 0.748681 0.067 Uiso 1 1 calc R U . . .
C126 C 0.0810(4) 0.2937(3) 0.7090(2) 0.0533(13) Uani 1 1 d . . . . .
C128 C -0.0364(5) 0.3340(3) 0.7662(2) 0.0578(14) Uani 1 1 d . . . . .
H128 H -0.087352 0.330918 0.788752 0.069 Uiso 1 1 calc R U . . .
C130 C 0.0993(5) 0.0993(3) 0.7321(3) 0.0615(15) Uani 1 1 d . . . . .
H130 H 0.075746 0.069064 0.726060 0.074 Uiso 1 1 calc R U . . .
C132 C 0.0685(5) 0.3900(3) 0.7232(2) 0.0579(14) Uani 1 1 d . . . . .
H132 H 0.089433 0.424662 0.717090 0.069 Uiso 1 1 calc R U . . .
C134 C -0.0496(5) 0.4311(3) 0.7840(2) 0.0568(14) Uani 1 1 d . . . . .
C136 C 0.1681(4) 0.1391(3) 0.7787(2) 0.0569(14) Uani 1 1 d . . . . .
H136 H 0.192222 0.135777 0.804180 0.068 Uiso 1 1 calc R U . . .
C138 C 0.1385(5) 0.2476(3) 0.6395(2) 0.0563(14) Uani 1 1 d . . . . .
C140 C -0.0043(4) 0.3841(3) 0.7566(2) 0.0537(13) Uani 1 1 d . . . . .
C142 C 0.1106(5) 0.3445(3) 0.6987(2) 0.0570(14) Uani 1 1 d . . . . .
H142 H 0.159598 0.348205 0.675095 0.068 Uiso 1 1 calc R U . . .
C144 C 0.0949(5) 0.2934(3) 0.6165(2) 0.0598(15) Uani 1 1 d . . . . .
H144 H 0.058511 0.323933 0.631874 0.072 Uiso 1 1 calc R U . . .

loop_
_atom_site_aniso_label
_atom_site_aniso_U_11
_atom_site_aniso_U_22
_atom_site_aniso_U_33
_atom_site_aniso_U_23
_atom_site_aniso_U_13
_atom_site_aniso_U_12
S1 0.0574(9) 0.0525(9) 0.0561(9) -0.0027(6) -0.0132(6) -0.0043(6)
S4 0.0720(11) 0.0705(11) 0.0577(10) -0.0057(7) -0.0169(7) -0.0219(8)
O1 0.060(3) 0.057(3) 0.069(3) -0.001(2) -0.011(2) -0.0065(19)
O4 0.065(3) 0.054(2) 0.064(3) -0.0063(19) -0.010(2) -0.0044(19)
O6 0.067(3) 0.066(3) 0.064(3) -0.003(2) -0.022(2) -0.003(2)
O8 0.066(3) 0.059(3) 0.076(3) -0.016(2) -0.017(2) -0.012(2)
O10 0.080(3) 0.079(3) 0.059(3) 0.002(2) -0.014(2) -0.022(3)
O12 0.073(3) 0.086(4) 0.062(3) -0.007(2) -0.022(2) -0.025(3)
O14 0.065(3) 0.104(5) 0.076(3) -0.032(3) -0.014(2) -0.014(3)
O16 0.075(3) 0.073(3) 0.072(3) -0.011(2) -0.020(2) -0.018(2)
C1 0.060(3) 0.051(3) 0.057(3) -0.007(2) -0.019(2) -0.006(2)
C4 0.069(4) 0.057(3) 0.048(3) -0.007(2) -0.017(3) 0.004(3)
C6 0.048(3) 0.080(4) 0.056(3) 0.014(3) -0.020(2) -0.010(3)
C8 0.066(4) 0.060(4) 0.060(3) -0.011(3) -0.017(3) 0.004(3)
C10 0.069(4) 0.069(4) 0.059(3) -0.014(3) -0.019(3) -0.004(3)
C12 0.065(4) 0.051(3) 0.060(3) -0.005(2) -0.016(3) -0.014(3)
C14 0.061(3) 0.063(3) 0.051(3) -0.006(2) -0.013(2) -0.008(3)
C16 0.067(4) 0.072(4) 0.049(3) -0.005(3) -0.014(3) -0.008(3)
C18 0.058(3) 0.056(3) 0.062(3) -0.008(3) -0.018(3) -0.002(3)
C20 0.056(3) 0.079(5) 0.065(4) -0.010(3) -0.018(3) -0.007(3)
S2 0.0703(11) 0.0480(9) 0.0575(9) -0.0031(6) -0.0184(7) -0.0007(6)
S9 0.0698(11) 0.0491(9) 0.0604(10) -0.0085(6) -0.0213(7) 0.0028(6)
O66 0.064(3) 0.049(2) 0.060(2) -0.0013(17) -0.0193(19) -0.0009(18)
O68 0.076(3) 0.055(2) 0.064(3) -0.002(2) -0.021(2) -0.004(2)
O70 0.082(3) 0.047(2) 0.060(2) -0.0058(18) -0.020(2) -0.002(2)
O72 0.060(3) 0.058(3) 0.074(3) -0.008(2) -0.027(2) -0.0006(19)
O74 0.080(3) 0.058(3) 0.055(2) 0.0006(19) -0.014(2) 0.000(2)
O76 0.081(3) 0.051(2) 0.072(3) -0.012(2) -0.028(2) -0.007(2)
O78 0.088(4) 0.056(3) 0.064(3) -0.009(2) -0.024(2) 0.005(2)
O80 0.075(3) 0.079(3) 0.067(3) -0.024(2) -0.028(2) 0.026(3)
C11 0.063(3) 0.044(3) 0.058(3) -0.003(2) -0.019(3) -0.005(2)
C21 0.060(3) 0.045(3) 0.055(3) -0.003(2) -0.016(2) -0.006(2)
C41 0.063(3) 0.049(3) 0.056(3) -0.004(2) -0.017(3) -0.006(2)
C43 0.053(3) 0.052(3) 0.055(3) -0.003(2) -0.018(2) -0.001(2)
C45 0.061(3) 0.049(3) 0.057(3) -0.004(2) -0.017(2) -0.002(2)
C83 0.062(3) 0.045(3) 0.061(3) -0.007(2) -0.017(3) 0.000(2)
C85 0.055(3) 0.049(3) 0.060(3) 0.000(2) -0.015(2) -0.004(2)
C87 0.059(3) 0.047(3) 0.057(3) -0.005(2) -0.017(2) 0.000(2)
C89 0.059(3) 0.052(3) 0.055(3) -0.004(2) -0.018(2) -0.005(2)
C91 0.056(3) 0.054(3) 0.053(3) -0.001(2) -0.016(2) -0.007(2)
S3 0.0595(10) 0.0469(9) 0.0632(10) -0.0054(6) -0.0147(6) -0.0028(6)
S7 0.0782(12) 0.0501(9) 0.0628(10) -0.0101(6) -0.0216(7) 0.0002(7)
O50 0.073(3) 0.045(2) 0.069(3) -0.0046(18) -0.021(2) -0.0026(19)
O52 0.064(3) 0.050(2) 0.063(2) -0.0086(18) -0.014(2) -0.0051(18)
O54 0.067(3) 0.057(3) 0.073(3) -0.005(2) -0.012(2) -0.008(2)
O56 0.095(4) 0.060(3) 0.063(3) -0.010(2) -0.019(3) 0.001(2)
O58 0.080(3) 0.051(2) 0.073(3) -0.006(2) -0.022(2) -0.012(2)
O60 0.067(3) 0.052(2) 0.074(3) -0.002(2) -0.017(2) -0.002(2)
O62 0.074(3) 0.050(2) 0.071(3) -0.010(2) -0.017(2) -0.002(2)
O64 0.095(4) 0.060(3) 0.073(3) -0.011(2) -0.034(3) -0.011(3)
C104 0.061(3) 0.049(3) 0.061(3) -0.007(2) -0.018(3) -0.007(2)
C106 0.068(4) 0.052(3) 0.059(3) -0.006(2) -0.016(3) -0.007(3)
C108 0.059(3) 0.048(3) 0.065(3) -0.007(2) -0.021(3) 0.000(2)
C110 0.053(3) 0.051(3) 0.060(3) -0.004(2) -0.014(2) -0.006(2)
C112 0.064(3) 0.049(3) 0.064(3) -0.009(2) -0.021(3) -0.008(2)
C114 0.058(3) 0.053(3) 0.061(3) -0.005(2) -0.019(3) -0.007(2)
C116 0.060(3) 0.050(3) 0.060(3) -0.007(2) -0.017(3) -0.007(2)
C118 0.065(4) 0.048(3) 0.063(3) -0.004(2) -0.024(3) -0.006(2)
C120 0.060(3) 0.049(3) 0.062(3) -0.004(2) -0.017(3) -0.006(2)
C122 0.058(3) 0.045(3) 0.067(4) -0.004(2) -0.019(3) -0.006(2)
S5 0.0675(10) 0.0445(8) 0.0579(9) -0.0030(5) -0.0181(6) -0.0064(6)
S11 0.0680(11) 0.0436(9) 0.0732(11) -0.0085(6) -0.0234(7) -0.0035(6)
O82 0.073(3) 0.047(2) 0.062(3) 0.0007(18) -0.017(2) 0.0003(19)
O84 0.080(3) 0.051(2) 0.065(3) -0.0038(19) -0.022(2) -0.013(2)
O86 0.067(3) 0.047(2) 0.066(3) -0.0034(18) -0.019(2) -0.0012(18)
O88 0.080(3) 0.047(2) 0.057(2) 0.0000(17) -0.017(2) -0.009(2)
O90 0.074(3) 0.054(3) 0.084(3) -0.010(2) -0.029(3) 0.003(2)
O92 0.066(3) 0.056(3) 0.070(3) -0.013(2) -0.018(2) -0.001(2)
O94 0.085(4) 0.051(3) 0.080(3) 0.000(2) -0.011(3) 0.001(2)
O96 0.097(4) 0.048(2) 0.091(4) -0.004(2) -0.042(3) -0.016(2)
C3 0.067(4) 0.042(3) 0.073(4) -0.008(2) -0.023(3) -0.004(2)
C23 0.060(3) 0.045(3) 0.064(3) 0.001(2) -0.022(3) -0.004(2)
C25 0.055(3) 0.049(3) 0.064(3) 0.000(2) -0.018(3) -0.007(2)
C47 0.056(3) 0.047(3) 0.060(3) 0.000(2) -0.019(2) -0.006(2)
C49 0.058(3) 0.049(3) 0.060(3) -0.005(2) -0.019(3) -0.004(2)
C93 0.058(3) 0.043(3) 0.069(4) -0.004(2) -0.021(3) -0.002(2)
C95 0.059(3) 0.058(3) 0.068(4) -0.012(3) -0.025(3) 0.000(3)
C97 0.056(3) 0.051(3) 0.067(4) -0.005(3) -0.021(3) -0.006(2)
C99 0.058(3) 0.055(3) 0.062(3) -0.005(3) -0.019(3) -0.003(2)
C101 0.050(3) 0.053(3) 0.062(3) -0.003(2) -0.017(2) -0.001(2)
S6 0.0628(10) 0.0498(9) 0.0569(9) -0.0040(6) -0.0172(6) 0.0016(6)
S8 0.0728(11) 0.0475(9) 0.0617(10) -0.0067(6) -0.0207(7) -0.0005(6)
O18 0.071(3) 0.045(2) 0.062(2) -0.0052(17) -0.021(2) -0.0012(18)
O20 0.102(4) 0.046(2) 0.069(3) -0.001(2) -0.019(3) -0.012(2)
O22 0.064(3) 0.050(2) 0.060(2) -0.0024(18) -0.0169(19) -0.0038(18)
O24 0.065(3) 0.059(3) 0.066(3) -0.010(2) -0.020(2) 0.009(2)
O26 0.071(3) 0.047(2) 0.070(3) -0.0020(19) -0.017(2) -0.0060(19)
O28 0.090(4) 0.050(2) 0.064(3) -0.0042(19) -0.022(2) -0.003(2)
O30 0.094(4) 0.051(2) 0.057(3) -0.0011(19) -0.020(2) 0.005(2)
O32 0.088(4) 0.072(3) 0.081(4) -0.027(3) -0.032(3) 0.019(3)
C22 0.063(3) 0.048(3) 0.056(3) -0.003(2) -0.017(2) -0.003(2)
C24 0.052(3) 0.054(3) 0.059(3) -0.004(2) -0.016(2) -0.003(2)
C26 0.061(3) 0.045(3) 0.056(3) 0.001(2) -0.015(2) -0.004(2)
C28 0.049(3) 0.048(3) 0.062(3) -0.004(2) -0.015(2) -0.003(2)
C30 0.053(3) 0.051(3) 0.059(3) -0.006(2) -0.015(2) 0.001(2)
C32 0.059(3) 0.054(3) 0.056(3) -0.003(2) -0.017(2) -0.008(2)
C34 0.058(3) 0.051(3) 0.054(3) -0.003(2) -0.016(2) -0.006(2)
C36 0.056(3) 0.049(3) 0.056(3) -0.006(2) -0.016(2) -0.004(2)
C38 0.060(3) 0.050(3) 0.059(3) -0.007(2) -0.016(3) -0.005(2)
C40 0.054(3) 0.052(3) 0.060(3) -0.005(2) -0.014(2) -0.006(2)
S10 0.0611(9) 0.0496(9) 0.0534(9) -0.0043(5) -0.0148(6) -0.0011(6)
S12 0.0640(11) 0.0999(15) 0.0549(10) -0.0062(8) -0.0143(7) -0.0174(9)
O34 0.061(2) 0.056(2) 0.061(2) -0.0076(19) -0.0152(19) -0.0041(18)
O36 0.067(3) 0.059(3) 0.060(2) -0.0054(19) -0.019(2) 0.000(2)
O38 0.065(3) 0.058(3) 0.060(2) -0.0016(19) -0.011(2) 0.002(2)
O40 0.075(3) 0.055(3) 0.067(3) -0.012(2) -0.013(2) -0.002(2)
O42 0.081(3) 0.088(4) 0.064(3) -0.010(3) -0.014(2) -0.027(3)
O44 0.066(3) 0.117(5) 0.062(3) 0.005(3) -0.019(2) -0.027(3)
O46 0.077(3) 0.104(5) 0.059(3) -0.005(3) -0.015(2) -0.018(3)
O48 0.063(3) 0.114(5) 0.075(3) -0.014(3) -0.015(3) -0.008(3)
C42 0.062(3) 0.057(3) 0.053(3) -0.003(2) -0.015(3) -0.002(3)
C44 0.068(4) 0.047(3) 0.049(3) 0.001(2) -0.015(2) 0.003(2)
C46 0.068(4) 0.054(3) 0.056(3) -0.005(2) -0.017(3) 0.002(3)
C48 0.066(4) 0.065(4) 0.051(3) -0.006(3) -0.011(3) 0.008(3)
C50 0.063(4) 0.058(3) 0.052(3) -0.001(2) -0.011(3) -0.002(3)
C52 0.063(4) 0.062(4) 0.062(3) -0.009(3) -0.010(3) 0.004(3)
C54 0.072(4) 0.079(5) 0.064(4) -0.012(3) -0.011(3) -0.003(4)
C56 0.062(4) 0.076(4) 0.061(3) -0.005(3) -0.017(3) -0.015(3)
C58 0.057(3) 0.078(4) 0.048(3) -0.002(3) -0.016(2) -0.003(3)
C60 0.055(4) 0.096(6) 0.064(4) -0.005(4) -0.014(3) 0.003(3)
O2 0.075(4) 0.084(4) 0.106(5) -0.010(4) 0.004(3) -0.009(3)
O3 0.124(6) 0.069(4) 0.075(4) -0.004(3) -0.008(4) -0.019(3)
O5 0.110(11) 0.107(11) 0.071(7) -0.011(7) 0.015(7) -0.033(9)
O9 0.099(6) 0.160(11) 0.148(9) -0.043(8) 0.009(6) -0.022(7)
O11 0.075(3) 0.080(4) 0.074(3) -0.007(3) -0.020(3) -0.008(3)
O13 0.077(4) 0.080(4) 0.125(6) 0.001(4) -0.041(4) -0.010(3)
O15 0.070(4) 0.139(7) 0.086(4) -0.038(4) -0.030(3) 0.014(4)
O17 0.094(5) 0.096(6) 0.167(10) 0.052(6) 0.008(6) 0.006(4)
O19 0.107(6) 0.120(7) 0.116(6) -0.013(5) -0.042(5) -0.005(5)
O21 0.095(5) 0.147(9) 0.106(6) 0.001(6) -0.011(4) -0.028(5)
O23 0.103(5) 0.076(4) 0.074(3) 0.001(3) -0.027(3) -0.017(3)
O25 0.099(5) 0.067(4) 0.110(5) -0.002(3) 0.006(4) -0.009(3)
O27 0.117(6) 0.090(5) 0.101(5) -0.007(4) -0.025(5) -0.023(4)
O29 0.099(4) 0.087(4) 0.069(3) -0.005(3) -0.016(3) -0.019(3)
O31 0.137(7) 0.088(4) 0.068(3) -0.002(3) -0.015(4) -0.040(4)
O33 0.145(8) 0.116(7) 0.124(7) -0.006(6) -0.041(6) -0.055(7)
O35 0.069(3) 0.069(3) 0.064(3) -0.002(2) -0.016(2) 0.001(2)
O37 0.140(9) 0.079(5) 0.187(12) 0.009(6) 0.004(8) -0.026(5)
O39 0.137(8) 0.127(8) 0.143(9) 0.051(7) -0.080(7) -0.035(6)
O41 0.108(11) 0.082(9) 0.116(11) -0.021(8) -0.011(9) -0.033(8)
O43 0.065(3) 0.051(2) 0.060(2) -0.0053(18) -0.0183(19) -0.0091(18)
O45 0.078(3) 0.078(4) 0.074(3) -0.005(3) -0.017(3) -0.005(3)
O47 0.095(5) 0.099(5) 0.105(5) -0.011(4) -0.022(4) -0.017(4)
O49 0.086(4) 0.127(6) 0.071(4) -0.003(4) -0.019(3) -0.014(4)
O51 0.077(4) 0.140(7) 0.077(4) 0.006(4) -0.020(3) -0.019(4)
O53 0.121(6) 0.095(5) 0.116(6) -0.011(4) -0.047(5) -0.024(5)
O55 0.119(7) 0.111(6) 0.115(6) 0.009(5) -0.038(5) -0.028(5)
O57 0.082(3) 0.061(3) 0.075(3) -0.011(2) -0.020(3) -0.017(2)
O59 0.050(3) 0.077(3) 0.115(5) -0.023(3) -0.018(3) -0.009(2)
O61 0.082(4) 0.070(3) 0.094(4) -0.005(3) -0.026(3) 0.004(3)
O63 0.082(4) 0.094(4) 0.081(4) -0.020(3) -0.025(3) -0.016(3)
O65 0.074(3) 0.058(3) 0.068(3) -0.008(2) -0.023(2) -0.004(2)
O67 0.093(5) 0.096(5) 0.094(5) -0.014(4) -0.019(4) -0.005(4)
O69 0.115(6) 0.090(5) 0.093(5) 0.000(4) -0.033(4) -0.026(4)
O71 0.128(7) 0.095(5) 0.125(7) -0.002(5) -0.053(6) -0.027(5)
O73 0.165(10) 0.116(8) 0.256(16) -0.091(10) -0.134(12) 0.029(7)
O75 0.154(9) 0.074(5) 0.123(7) -0.011(4) -0.007(6) -0.020(5)
O77 0.068(3) 0.059(3) 0.065(3) -0.006(2) -0.016(2) 0.004(2)
O81 0.138(8) 0.098(6) 0.112(7) 0.013(5) -0.035(6) -0.020(5)
O83 0.065(3) 0.081(4) 0.074(3) 0.000(3) -0.012(2) -0.007(2)
O85 0.089(4) 0.072(4) 0.114(6) 0.004(3) -0.021(4) -0.012(3)
O87 0.102(5) 0.150(8) 0.068(4) 0.003(4) -0.016(3) -0.038(5)
O89 0.091(4) 0.078(4) 0.076(3) -0.006(3) -0.016(3) -0.004(3)
O91 0.074(3) 0.063(3) 0.064(3) -0.004(2) -0.021(2) -0.012(2)
O93 0.092(4) 0.084(4) 0.087(4) -0.008(3) -0.030(3) 0.014(3)
O95 0.092(4) 0.096(5) 0.079(4) -0.011(3) -0.028(3) 0.000(3)
O97 0.099(5) 0.096(5) 0.090(4) -0.005(4) -0.025(4) -0.008(4)
O98 0.077(3) 0.047(2) 0.060(2) -0.0052(17) -0.022(2) -0.0070(19)
O99 0.076(4) 0.101(5) 0.081(4) -0.006(3) -0.020(3) -0.005(3)
O100 0.078(3) 0.081(4) 0.070(3) 0.000(3) -0.020(3) -0.015(3)
O101 0.097(5) 0.104(5) 0.090(4) -0.007(4) -0.022(4) -0.021(4)
O102 0.066(3) 0.052(2) 0.058(2) -0.0067(17) -0.016(2) -0.0014(19)
O103 0.086(4) 0.094(5) 0.114(6) 0.007(4) -0.010(4) -0.016(4)
O104 0.078(3) 0.060(3) 0.071(3) -0.015(2) -0.020(2) 0.000(2)
O105 0.105(6) 0.104(6) 0.114(6) -0.016(5) -0.029(5) -0.009(5)
O106 0.079(4) 0.105(5) 0.079(4) -0.011(3) -0.018(3) -0.008(3)
O107 0.137(7) 0.081(4) 0.097(5) -0.008(4) 0.015(5) -0.019(5)
O108 0.072(3) 0.056(3) 0.078(3) 0.001(2) -0.024(2) -0.010(2)
O109 0.143(9) 0.137(9) 0.112(7) -0.002(6) -0.046(6) -0.034(7)
O110 0.085(4) 0.088(4) 0.080(4) -0.008(3) -0.013(3) -0.013(3)
O111 0.077(3) 0.061(3) 0.067(3) -0.012(2) -0.016(2) -0.005(2)
O112 0.102(5) 0.080(4) 0.086(4) 0.000(3) -0.006(4) -0.020(3)
O113 0.081(4) 0.075(3) 0.071(3) -0.010(3) -0.025(3) 0.000(3)
O114 0.060(3) 0.083(4) 0.137(6) -0.005(4) -0.020(3) -0.009(3)
O115 0.088(5) 0.118(7) 0.129(7) -0.044(5) -0.044(5) 0.002(4)
N1 0.063(3) 0.049(3) 0.061(3) 0.000(2) -0.014(2) -0.006(2)
N4 0.073(3) 0.048(3) 0.067(3) -0.004(2) -0.018(3) -0.003(2)
N6 0.074(4) 0.056(3) 0.067(3) -0.003(2) -0.013(3) 0.010(3)
N8 0.097(5) 0.053(3) 0.071(4) -0.001(3) -0.021(3) -0.008(3)
N10 0.130(7) 0.053(3) 0.069(4) 0.005(3) -0.021(4) -0.012(4)
N12 0.086(5) 0.092(5) 0.069(4) 0.000(3) -0.027(3) -0.023(4)
N14 0.088(5) 0.117(7) 0.072(4) -0.003(4) -0.025(4) -0.018(5)
C62 0.059(3) 0.053(3) 0.061(3) 0.002(3) -0.017(3) -0.001(2)
C64 0.061(3) 0.053(3) 0.063(3) 0.003(3) -0.017(3) -0.001(3)
C66 0.063(3) 0.046(3) 0.064(3) 0.004(2) -0.015(3) -0.007(2)
C68 0.056(3) 0.062(4) 0.064(4) 0.000(3) -0.012(3) -0.005(3)
C70 0.063(4) 0.053(3) 0.062(3) 0.000(3) -0.013(3) -0.003(3)
C72 0.057(3) 0.053(3) 0.071(4) -0.001(3) -0.017(3) -0.004(3)
C74 0.060(3) 0.058(4) 0.065(4) -0.002(3) -0.015(3) -0.002(3)
C76 0.057(3) 0.047(3) 0.063(3) -0.003(2) -0.010(3) -0.003(2)
C78 0.057(3) 0.056(3) 0.066(4) 0.000(3) -0.013(3) -0.001(3)
C80 0.064(4) 0.049(3) 0.069(4) -0.004(3) -0.020(3) -0.007(2)
C82 0.060(3) 0.063(4) 0.062(4) -0.003(3) -0.018(3) -0.005(3)
C84 0.058(3) 0.046(3) 0.062(3) -0.004(2) -0.006(2) -0.002(2)
C86 0.061(3) 0.052(3) 0.058(3) -0.002(2) -0.017(3) -0.011(2)
C88 0.063(4) 0.058(3) 0.071(4) 0.003(3) -0.020(3) -0.014(3)
C90 0.058(3) 0.056(3) 0.070(4) -0.005(3) -0.018(3) -0.001(3)
C92 0.064(4) 0.048(3) 0.071(4) 0.000(3) -0.018(3) -0.005(2)
C94 0.067(4) 0.061(4) 0.067(4) -0.006(3) -0.021(3) -0.011(3)
C96 0.078(4) 0.054(4) 0.073(4) -0.003(3) -0.018(3) -0.005(3)
C98 0.081(5) 0.055(3) 0.075(4) 0.002(3) -0.036(4) -0.015(3)
C100 0.072(4) 0.079(5) 0.071(4) -0.009(3) -0.030(3) -0.013(4)
C102 0.091(6) 0.081(5) 0.072(5) -0.002(4) -0.026(4) -0.012(4)
N2 0.064(3) 0.054(3) 0.057(3) -0.006(2) -0.020(2) 0.002(2)
N5 0.110(6) 0.071(4) 0.060(3) -0.013(3) -0.007(3) -0.028(4)
N7 0.069(3) 0.055(3) 0.060(3) -0.010(2) -0.015(2) 0.000(2)
N9 0.084(4) 0.044(3) 0.082(4) 0.000(2) -0.038(3) -0.010(2)
N15 0.064(3) 0.050(3) 0.074(3) -0.013(2) -0.021(3) 0.004(2)
N17 0.066(3) 0.059(3) 0.071(3) -0.003(2) -0.023(3) -0.006(2)
N19 0.098(5) 0.076(4) 0.062(3) -0.014(3) -0.014(3) -0.017(4)
C7 0.055(3) 0.060(3) 0.059(3) -0.008(3) -0.018(3) -0.004(3)
C13 0.063(3) 0.048(3) 0.059(3) -0.007(2) -0.026(3) 0.002(2)
C15 0.061(4) 0.067(4) 0.063(4) 0.000(3) -0.019(3) -0.010(3)
C27 0.060(3) 0.050(3) 0.065(3) -0.010(2) -0.024(3) 0.001(2)
C29 0.074(4) 0.050(3) 0.067(4) -0.013(3) -0.023(3) -0.003(3)
C51 0.060(3) 0.043(3) 0.057(3) -0.010(2) -0.017(2) 0.004(2)
C53 0.071(4) 0.052(3) 0.070(4) -0.012(3) -0.026(3) -0.006(3)
C55 0.055(3) 0.054(3) 0.062(3) -0.004(2) -0.018(3) -0.002(2)
C57 0.064(3) 0.045(3) 0.056(3) -0.006(2) -0.019(3) 0.001(2)
C59 0.069(4) 0.055(3) 0.059(3) -0.006(3) -0.023(3) -0.006(3)
C61 0.079(5) 0.072(4) 0.060(4) -0.009(3) -0.012(3) -0.013(3)
C103 0.075(4) 0.044(3) 0.061(3) -0.008(2) -0.024(3) -0.009(3)
C105 0.072(4) 0.052(3) 0.055(3) -0.004(2) -0.017(3) -0.002(3)
C107 0.062(3) 0.052(3) 0.061(3) -0.003(2) -0.025(3) -0.002(2)
C109 0.067(4) 0.042(3) 0.069(4) -0.005(2) -0.027(3) 0.001(2)
C111 0.065(4) 0.056(3) 0.054(3) -0.005(2) -0.013(3) 0.000(3)
C113 0.057(3) 0.058(3) 0.062(3) -0.008(3) -0.018(3) -0.008(3)
C115 0.064(4) 0.053(3) 0.064(3) -0.002(3) -0.018(3) -0.003(3)
C117 0.061(3) 0.059(3) 0.070(4) -0.011(3) -0.020(3) -0.009(3)
C119 0.061(3) 0.065(4) 0.068(4) -0.017(3) -0.013(3) -0.008(3)
C121 0.070(4) 0.069(4) 0.062(4) -0.011(3) -0.012(3) -0.025(3)
N3 0.093(5) 0.052(3) 0.079(4) -0.015(3) -0.023(3) 0.004(3)
N11 0.066(3) 0.056(3) 0.089(4) -0.024(3) -0.025(3) 0.007(2)
N13 0.091(5) 0.106(6) 0.064(4) -0.006(4) -0.014(3) -0.022(4)
N21 0.061(3) 0.048(3) 0.066(3) -0.007(2) -0.018(2) -0.006(2)
N23 0.100(5) 0.051(3) 0.074(4) -0.009(3) -0.024(3) -0.008(3)
N25 0.125(7) 0.054(3) 0.073(4) -0.001(3) -0.028(4) -0.014(4)
N27 0.090(5) 0.119(7) 0.071(4) -0.015(4) -0.021(4) -0.019(5)
C2 0.063(4) 0.057(3) 0.070(4) -0.005(3) -0.018(3) -0.007(3)
C17 0.069(4) 0.050(3) 0.066(4) -0.007(3) -0.014(3) -0.002(3)
C31 0.053(3) 0.055(3) 0.062(3) -0.008(2) -0.014(2) -0.005(2)
C33 0.056(3) 0.053(3) 0.073(4) -0.011(3) -0.017(3) -0.008(2)
C35 0.090(5) 0.057(4) 0.071(4) -0.006(3) -0.023(4) -0.007(3)
C63 0.054(3) 0.053(3) 0.066(3) -0.010(3) -0.019(3) -0.002(2)
C65 0.054(3) 0.055(3) 0.081(4) -0.019(3) -0.021(3) 0.002(2)
C67 0.070(4) 0.052(3) 0.081(4) -0.012(3) -0.028(3) -0.001(3)
C69 0.066(4) 0.054(4) 0.087(5) -0.014(3) -0.023(3) -0.002(3)
C71 0.072(4) 0.072(4) 0.059(4) -0.003(3) -0.013(3) -0.010(3)
C123 0.053(3) 0.058(3) 0.068(4) -0.008(3) -0.016(3) -0.002(2)
C125 0.061(3) 0.055(3) 0.072(4) -0.011(3) -0.022(3) -0.004(3)
C127 0.055(3) 0.048(3) 0.066(3) -0.014(2) -0.017(3) 0.001(2)
C129 0.063(3) 0.046(3) 0.063(3) -0.006(2) -0.020(3) -0.005(2)
C131 0.061(3) 0.050(3) 0.062(3) -0.008(2) -0.017(3) -0.009(2)
C133 0.063(4) 0.061(4) 0.058(3) -0.008(3) -0.020(3) -0.004(3)
C135 0.068(4) 0.056(3) 0.064(4) -0.005(3) -0.012(3) -0.006(3)
C137 0.072(4) 0.048(3) 0.072(4) -0.011(3) -0.017(3) -0.012(3)
C139 0.076(4) 0.054(3) 0.068(4) -0.007(3) -0.011(3) -0.010(3)
C141 0.071(4) 0.060(4) 0.065(4) -0.003(3) -0.021(3) -0.011(3)
C143 0.082(5) 0.078(5) 0.063(4) -0.004(3) -0.013(3) -0.013(4)
N16 0.063(3) 0.043(2) 0.054(3) -0.0008(19) -0.015(2) -0.007(2)
N18 0.061(3) 0.048(3) 0.065(3) -0.012(2) -0.017(2) -0.009(2)
N20 0.076(4) 0.053(3) 0.079(4) 0.015(3) -0.029(3) -0.015(3)
N22 0.061(3) 0.054(3) 0.073(3) -0.010(2) -0.019(3) 0.000(2)
N24 0.074(4) 0.046(3) 0.078(4) 0.005(2) -0.027(3) -0.012(2)
N26 0.094(5) 0.072(4) 0.056(3) -0.006(3) -0.018(3) -0.006(3)
N28 0.115(6) 0.088(5) 0.065(4) -0.021(3) -0.022(4) 0.001(4)
C5 0.071(4) 0.058(3) 0.062(4) -0.004(3) -0.024(3) -0.007(3)
C9 0.058(3) 0.048(3) 0.063(3) -0.007(2) -0.021(3) -0.005(2)
C19 0.068(4) 0.043(3) 0.061(3) -0.005(2) -0.015(3) -0.003(2)
C37 0.066(4) 0.043(3) 0.065(3) -0.001(2) -0.021(3) -0.005(2)
C39 0.070(4) 0.052(3) 0.066(4) -0.009(3) -0.012(3) -0.004(3)
C73 0.055(3) 0.043(3) 0.056(3) 0.000(2) -0.016(2) -0.002(2)
C75 0.076(4) 0.056(3) 0.058(3) -0.007(3) -0.018(3) -0.010(3)
C77 0.061(3) 0.057(3) 0.060(3) -0.007(3) -0.017(3) -0.003(3)
C79 0.079(4) 0.058(3) 0.056(3) 0.000(3) -0.019(3) -0.007(3)
C81 0.069(4) 0.080(5) 0.067(4) -0.010(3) -0.024(3) -0.001(3)
C124 0.057(3) 0.049(3) 0.060(3) -0.005(2) -0.018(3) -0.003(2)
C126 0.055(3) 0.047(3) 0.058(3) -0.004(2) -0.019(2) -0.003(2)
C128 0.064(3) 0.046(3) 0.062(3) -0.004(2) -0.019(3) -0.004(2)
C130 0.072(4) 0.043(3) 0.072(4) -0.010(3) -0.021(3) -0.006(3)
C132 0.067(4) 0.045(3) 0.063(3) -0.002(2) -0.020(3) -0.006(2)
C134 0.065(4) 0.044(3) 0.062(3) -0.007(2) -0.017(3) -0.006(2)
C136 0.055(3) 0.053(3) 0.062(3) -0.006(2) -0.020(3) 0.003(2)
C138 0.061(3) 0.054(3) 0.056(3) -0.005(2) -0.015(2) -0.010(2)
C140 0.056(3) 0.046(3) 0.060(3) -0.006(2) -0.021(2) 0.001(2)
C142 0.058(3) 0.054(3) 0.060(3) -0.006(2) -0.019(3) -0.004(2)
C144 0.066(4) 0.055(3) 0.055(3) -0.003(2) -0.014(3) -0.004(3)

loop_
_atom_type_symbol
_atom_type_description
_atom_type_scat_dispersion_real
_atom_type_scat_dispersion_imag
_atom_type_scat_source
C C 0.0181 0.0091 'International Tables Vol C Tables 4.2.6.8 and 6.1.1.4'
H H 0.0000 0.0000 'International Tables Vol C Tables 4.2.6.8 and 6.1.1.4'
N N 0.0311 0.0180 'International Tables Vol C Tables 4.2.6.8 and 6.1.1.4'
O O 0.0492 0.0322 'International Tables Vol C Tables 4.2.6.8 and 6.1.1.4'
S S 0.3331 0.5567 'International Tables Vol C Tables 4.2.6.8 and 6.1.1.4'

loop_
_geom_angle_atom_site_label_1
_geom_angle_atom_site_label_2
_geom_angle_atom_site_label_3
_geom_angle
_geom_angle_site_symmetry_1
_geom_angle_site_symmetry_3
_geom_angle_publ_flag
O1 S1 O4 113.3(3) . . ?
O1 S1 O6 113.3(3) . . ?
O1 S1 C6 108.4(3) . . ?
O4 S1 O6 111.4(3) . . ?
O4 S1 C6 104.4(4) . . ?
O6 S1 C6 105.4(3) . . ?
O10 S4 O16 111.4(4) . . ?
O10 S4 C16 106.7(3) . . ?
O12 S4 O10 111.6(4) . . ?
O12 S4 O16 113.3(4) . . ?
O12 S4 C16 107.6(4) . . ?
O16 S4 C16 105.8(4) . . ?
C12 O8 H8 109.5 . . ?
C20 O14 H14 109.4 . . ?
C4 C1 H1 119.1 . . ?
C6 C1 H1 119.1 . . ?
C6 C1 C4 121.8(7) . . ?
C1 C4 C14 122.4(6) . . ?
C1 C4 C18 119.1(7) . . ?
C14 C4 C18 118.6(7) . . ?
C1 C6 S1 122.4(6) . . ?
C1 C6 C12 119.2(6) . . ?
C12 C6 S1 118.1(6) . . ?
C12 C8 H8C 119.5 . . ?
C18 C8 H8C 119.5 . . ?
C18 C8 C12 121.0(7) . . ?
C18 C10 H10 119.1 . . ?
C20 C10 H10 119.1 . . ?
C20 C10 C18 121.9(7) . . ?
O8 C12 C6 118.2(6) . . ?
O8 C12 C8 122.7(6) . . ?
C8 C12 C6 119.1(6) . . ?
C4 C14 H14C 118.8 . . ?
C16 C14 C4 122.5(7) . . ?
C16 C14 H14C 118.7 . . ?
C14 C16 S4 120.6(6) . . ?
C14 C16 C20 118.9(7) . . ?
C20 C16 S4 120.4(6) . . ?
C8 C18 C4 119.7(7) . . ?
C8 C18 C10 122.7(7) . . ?
C10 C18 C4 117.6(7) . . ?
O14 C20 C16 114.5(7) . . ?
C10 C20 O14 125.1(8) . . ?
C10 C20 C16 120.5(7) . . ?
O68 S2 O72 111.6(3) . . ?
O68 S2 C45 107.3(3) . . ?
O72 S2 C45 105.6(3) . . ?
O74 S2 O68 112.1(3) . . ?
O74 S2 O72 113.0(3) . . ?
O74 S2 C45 106.7(3) . . ?
O76 S9 O78 112.0(4) . . ?
O76 S9 O80 113.3(4) . . ?
O76 S9 C87 105.9(3) . . ?
O78 S9 O80 112.2(4) . . ?
O78 S9 C87 106.2(3) . . ?
O80 S9 C87 106.6(3) . . ?
C85 O66 H66A 109.5 . . ?
C83 O70 H70A 109.5 . . ?
C21 C11 C41 120.4(6) . . ?
C21 C11 C43 118.6(6) . . ?
C43 C11 C41 121.0(6) . . ?
C11 C21 C89 119.2(6) . . ?
C11 C21 C91 119.0(6) . . ?
C89 C21 C91 121.7(6) . . ?
C11 C41 H41 120.3 . . ?
C83 C41 C11 119.5(6) . . ?
C83 C41 H41 120.3 . . ?
C11 C43 H43 119.3 . . ?
C85 C43 C11 121.5(6) . . ?
C85 C43 H43 119.2 . . ?
C83 C45 S2 119.1(5) . . ?
C91 C45 S2 120.5(5) . . ?
C91 C45 C83 120.0(6) . . ?
O70 C83 C41 122.8(6) . . ?
O70 C83 C45 116.7(6) . . ?
C41 C83 C45 120.5(6) . . ?
O66 C85 C87 117.8(6) . . ?
C43 C85 O66 122.2(6) . . ?
C43 C85 C87 119.9(6) . . ?
C85 C87 S9 120.6(5) . . ?
C89 C87 S9 119.4(5) . . ?
C89 C87 C85 120.0(6) . . ?
C21 C89 H89 119.7 . . ?
C87 C89 C21 120.6(6) . . ?
C87 C89 H89 119.7 . . ?
C21 C91 H91 119.7 . . ?
C45 C91 C21 120.5(6) . . ?
C45 C91 H91 119.7 . . ?
O54 S3 O60 111.4(3) . . ?
O54 S3 C122 106.1(3) . . ?
O58 S3 O54 113.5(3) . . ?
O58 S3 O60 112.2(3) . . ?
O58 S3 C122 107.2(3) . . ?
O60 S3 C122 105.8(3) . . ?
O56 S7 O62 112.5(4) . . ?
O56 S7 O64 112.8(4) . . ?
O56 S7 C108 106.6(3) . . ?
O62 S7 C108 106.3(3) . . ?
O64 S7 O62 111.9(3) . . ?
O64 S7 C108 106.1(4) . . ?
C118 O50 H50 109.5 . . ?
C112 C104 C114 120.1(6) . . ?
C112 C104 C120 118.1(6) . . ?
C120 C104 C114 121.8(6) . . ?
C108 C106 H106 119.9 . . ?
C108 C106 C112 120.2(7) . . ?
C112 C106 H106 119.9 . . ?
C106 C108 S7 119.4(6) . . ?
C106 C108 C118 120.1(6) . . ?
C118 C108 S7 120.5(5) . . ?
C112 C110 H110 119.3 . . ?
C122 C110 H110 119.3 . . ?
C122 C110 C112 121.4(6) . . ?
C104 C112 C110 118.2(6) . . ?
C106 C112 C104 120.4(6) . . ?
C106 C112 C110 121.3(7) . . ?
C104 C114 H114 119.6 . . ?
C116 C114 C104 120.8(6) . . ?
C116 C114 H114 119.6 . . ?
O52 C116 C114 122.1(6) . . ?
O52 C116 C122 118.6(6) . . ?
C114 C116 C122 119.3(6) . . ?
O50 C118 C108 115.7(6) . . ?
O50 C118 C120 124.6(7) . . ?
C120 C118 C108 119.6(6) . . ?
C104 C120 H120 119.2 . . ?
C118 C120 C104 121.5(6) . . ?
C118 C120 H120 119.2 . . ?
C110 C122 S3 118.8(5) . . ?
C110 C122 C116 120.0(6) . . ?
C116 C122 S3 121.2(5) . . ?
O84 S5 O86 112.5(3) . . ?
O84 S5 C49 106.0(3) . . ?
O86 S5 C49 107.4(3) . . ?
O88 S5 O84 112.8(3) . . ?
O88 S5 O86 111.4(3) . . ?
O88 S5 C49 106.2(3) . . ?
O90 S11 O94 111.2(4) . . ?
O90 S11 C3 105.5(3) . . ?
O94 S11 C3 105.6(3) . . ?
O96 S11 O90 113.5(4) . . ?
O96 S11 O94 112.3(4) . . ?
O96 S11 C3 108.2(3) . . ?
C23 O82 H82A 109.5 . . ?
C95 O92 H92 109.5 . . ?
C93 C3 S11 118.4(6) . . ?
C93 C3 C95 120.5(6) . . ?
C95 C3 S11 120.8(5) . . ?
O82 C23 C49 116.1(6) . . ?
O82 C23 C101 123.6(6) . . ?
C101 C23 C49 120.3(6) . . ?
C47 C25 C97 119.4(6) . . ?
C93 C25 C47 121.4(6) . . ?
C93 C25 C97 119.2(6) . . ?
C25 C47 H47 119.6 . . ?
C49 C47 C25 120.7(6) . . ?
C49 C47 H47 119.7 . . ?
C23 C49 S5 120.5(5) . . ?
C47 C49 S5 119.8(5) . . ?
C47 C49 C23 119.7(6) . . ?
C3 C93 C25 120.4(7) . . ?
C3 C93 H93 119.8 . . ?
C25 C93 H93 119.8 . . ?
O92 C95 C3 118.3(6) . . ?
O92 C95 C99 121.9(7) . . ?
C99 C95 C3 119.7(6) . . ?
C99 C97 C25 119.7(6) . . ?
C99 C97 C101 121.2(7) . . ?
C101 C97 C25 119.0(6) . . ?
C95 C99 C97 120.2(7) . . ?
C95 C99 H99 119.9 . . ?
C97 C99 H99 119.9 . . ?
C23 C101 C97 120.8(6) . . ?
C23 C101 H101 119.6 . . ?
C97 C101 H101 119.6 . . ?
O24 S6 C24 105.0(3) . . ?
O26 S6 O24 111.9(3) . . ?
O26 S6 C24 107.6(3) . . ?
O30 S6 O24 111.9(4) . . ?
O30 S6 O26 113.3(4) . . ?
O30 S6 C24 106.6(3) . . ?
O20 S8 C32 106.6(3) . . ?
O28 S8 O20 112.6(4) . . ?
O28 S8 C32 105.5(3) . . ?
O32 S8 O20 112.3(4) . . ?
O32 S8 O28 112.8(4) . . ?
O32 S8 C32 106.4(3) . . ?
C38 O18 H18 109.5 . . ?
C40 O22 H22 109.5 . . ?
C28 C22 H22C 119.8 . . ?
C38 C22 H22C 119.7 . . ?
C38 C22 C28 120.5(6) . . ?
C34 C24 S6 119.9(5) . . ?
C34 C24 C38 120.8(6) . . ?
C38 C24 S6 119.1(5) . . ?
C28 C26 H26 119.5 . . ?
C40 C26 H26 119.5 . . ?
C40 C26 C28 121.0(6) . . ?
C22 C28 C36 119.5(6) . . ?
C26 C28 C22 121.3(6) . . ?
C26 C28 C36 119.1(6) . . ?
C32 C30 H30 119.8 . . ?
C32 C30 C36 120.5(6) . . ?
C36 C30 H30 119.8 . . ?
C30 C32 S8 119.4(5) . . ?
C30 C32 C40 120.4(6) . . ?
C40 C32 S8 120.2(5) . . ?
C24 C34 H34 119.7 . . ?
C24 C34 C36 120.7(6) . . ?
C36 C34 H34 119.7 . . ?
C28 C36 C34 118.4(6) . . ?
C30 C36 C28 119.5(6) . . ?
C30 C36 C34 122.1(6) . . ?
O18 C38 C22 122.1(6) . . ?
O18 C38 C24 117.7(6) . . ?
C22 C38 C24 120.1(6) . . ?
O22 C40 C26 122.4(6) . . ?
O22 C40 C32 118.3(6) . . ?
C26 C40 C32 119.4(6) . . ?
O34 S10 C42 104.1(3) . . ?
O36 S10 O34 111.5(3) . . ?
O36 S10 C42 107.5(3) . . ?
O38 S10 O34 112.7(3) . . ?
O38 S10 O36 112.5(3) . . ?
O38 S10 C42 108.0(3) . . ?
O42 S12 C56 105.1(4) . . ?
O44 S12 O42 113.0(4) . . ?
O44 S12 C56 107.9(4) . . ?
O46 S12 O42 111.4(4) . . ?
O46 S12 O44 112.9(4) . . ?
O46 S12 C56 106.0(4) . . ?
C46 O40 H40 109.5 . . ?
C60 O48 H48 109.5 . . ?
C44 C42 S10 120.7(5) . . ?
C44 C42 C46 120.7(7) . . ?
C46 C42 S10 118.6(6) . . ?
C42 C44 H44 119.0 . . ?
C42 C44 C50 121.9(6) . . ?
C50 C44 H44 119.0 . . ?
O40 C46 C42 117.7(7) . . ?
O40 C46 C52 124.3(7) . . ?
C52 C46 C42 118.0(7) . . ?
C52 C48 C50 118.3(7) . . ?
C52 C48 C54 122.5(7) . . ?
C54 C48 C50 119.1(8) . . ?
C48 C50 C44 118.9(7) . . ?
C58 C50 C44 121.2(7) . . ?
C58 C50 C48 119.9(7) . . ?
C46 C52 C48 122.0(7) . . ?
C46 C52 H52 119.0 . . ?
C48 C52 H52 118.9 . . ?
C48 C54 H54 119.5 . . ?
C60 C54 C48 121.0(8) . . ?
C60 C54 H54 119.5 . . ?
C58 C56 S12 119.8(6) . . ?
C58 C56 C60 118.7(7) . . ?
C60 C56 S12 121.5(6) . . ?
C50 C58 C56 121.0(7) . . ?
C50 C58 H58 119.5 . . ?
C56 C58 H58 119.5 . . ?
O48 C60 C54 123.3(9) . . ?
O48 C60 C56 116.3(9) . . ?
C54 C60 C56 120.4(7) . . ?
H2A O2 H2B 104.5 . . ?
H3C O3 H3D 104.4 . . ?
H5C O5 H5D 104.7 . . ?
H9C O9 H9D 104.7 . . ?
H11C O11 H11D 104.4 . . ?
H13C O13 H13D 104.4 . . ?
H15C O15 H15D 104.5 . . ?
H17C O17 H17D 104.6 . . ?
H19C O19 H19D 104.4 . . ?
H21A O21 H21B 104.4 . . ?
H23C O23 H23D 104.5 . . ?
H25C O25 H25D 104.5 . . ?
H27C O27 H27D 104.8 . . ?
H29A O29 H29B 104.5 . . ?
H31A O31 H31B 104.5 . . ?
H33A O33 H33B 104.4 . . ?
H35A O35 H35B 104.6 . . ?
H37A O37 H37B 104.3 . . ?
H39A O39 H39B 104.6 . . ?
H41A O41 H41B 109.5 . . ?
H43A O43 H43B 104.7 . . ?
H45A O45 H45B 104.4 . . ?
H47A O47 H47B 104.6 . . ?
H49A O49 H49B 104.6 . . ?
H51A O51 H51B 104.3 . . ?
H53A O53 H53B 104.4 . . ?
H55A O55 H55B 104.4 . . ?
H57A O57 H57B 104.4 . . ?
H59A O59 H59B 104.6 . . ?
H61A O61 H61B 104.4 . . ?
H63A O63 H63B 104.5 . . ?
H65A O65 H65B 104.5 . . ?
H67A O67 H67B 104.5 . . ?
H69A O69 H69B 109.4 . . ?
H71A O71 H71B 104.6 . . ?
H73A O73 H73B 104.5 . . ?
H75A O75 H75B 104.5 . . ?
H77A O77 H77B 104.5 . . ?
H81A O81 H81B 104.5 . . ?
H83A O83 H83B 104.5 . . ?
H85A O85 H85B 104.6 . . ?
H87A O87 H87B 104.6 . . ?
H89A O89 H89B 104.5 . . ?
H91A O91 H91B 104.6 . . ?
H93A O93 H93B 104.6 . . ?
H95A O95 H95B 104.5 . . ?
H97A O97 H97B 104.5 . . ?
H98A O98 H98B 104.4 . . ?
H99A O99 H99B 104.4 . . ?
H10C O100 H10D 104.6 . . ?
H10E O102 H10F 104.6 . . ?
H10G O103 H10H 104.5 . . ?
H10I O104 H10J 104.4 . . ?
H10K O105 H10L 104.4 . . ?
H10M O106 H10N 104.4 . . ?
H10O O107 H10P 104.5 . . ?
H10Q O108 H10R 104.5 . . ?
H10S O109 H10T 104.4 . . ?
H11E O110 H11F 104.5 . . ?
H11G O111 H11H 104.4 . . ?
H11I O112 H11J 104.4 . . ?
H11K O113 H11L 104.5 . . ?
H11M O114 H11N 104.6 . . ?
H11O O115 H11P 104.4 . . ?
C62 N1 C84 119.0(6) . . ?
C62 N1 C86 120.4(5) . . ?
C84 N1 C86 120.3(6) . . ?
H4A N4 H4B 120.0 . . ?
C90 N4 H4A 120.0 . . ?
C90 N4 H4B 120.0 . . ?
H6A N6 H6B 120.0 . . ?
C90 N6 H6A 120.0 . . ?
C90 N6 H6B 120.0 . . ?
H8A N8 H8B 120.0 . . ?
C96 N8 H8A 120.0 . . ?
C96 N8 H8B 120.0 . . ?
H10A N10 H10B 120.0 . . ?
C96 N10 H10A 120.0 . . ?
C96 N10 H10B 120.0 . . ?
H12A N12 H12B 120.0 . . ?
C102 N12 H12A 120.0 . . ?
C102 N12 H12B 120.0 . . ?
H14A N14 H14B 120.0 . . ?
C102 N14 H14A 120.0 . . ?
C102 N14 H14B 120.0 . . ?
N1 C62 C68 120.6(6) . . ?
C72 C62 N1 120.1(6) . . ?
C72 C62 C68 119.3(7) . . ?
C66 C64 C74 119.8(7) . . ?
C66 C64 C90 122.2(6) . . ?
C74 C64 C90 117.9(7) . . ?
C64 C66 H66 119.8 . . ?
C64 C66 C68 120.3(6) . . ?
C68 C66 H66 119.8 . . ?
C62 C68 H68 120.0 . . ?
C66 C68 C62 120.0(7) . . ?
C66 C68 H68 120.0 . . ?
C76 C70 H70 120.0 . . ?
C92 C70 H70 120.0 . . ?
C92 C70 C76 120.0(7) . . ?
C62 C72 H72 119.8 . . ?
C62 C72 C74 120.3(7) . . ?
C74 C72 H72 119.9 . . ?
C64 C74 C72 120.2(7) . . ?
C64 C74 H74 119.9 . . ?
C72 C74 H74 119.9 . . ?
C70 C76 H76 119.9 . . ?
C84 C76 C70 120.3(7) . . ?
C84 C76 H76 119.9 . . ?
C80 C78 H78 120.7 . . ?
C80 C78 C84 118.7(7) . . ?
C84 C78 H78 120.7 . . ?
C78 C80 H80 119.4 . . ?
C92 C80 C78 121.1(7) . . ?
C92 C80 H80 119.4 . . ?
C86 C82 H82 119.8 . . ?
C94 C82 H82 119.8 . . ?
C94 C82 C86 120.4(7) . . ?
C76 C84 N1 121.0(6) . . ?
C76 C84 C78 120.1(6) . . ?
C78 C84 N1 118.9(6) . . ?
N1 C86 C88 120.5(6) . . ?
C82 C86 N1 120.1(6) . . ?
C82 C86 C88 119.4(7) . . ?
C86 C88 H88 120.4 . . ?
C98 C88 C86 119.2(7) . . ?
C98 C88 H88 120.4 . . ?
N4 C90 C64 119.6(7) . . ?
N6 C90 N4 119.9(7) . . ?
N6 C90 C64 120.5(6) . . ?
C70 C92 C80 119.8(6) . . ?
C70 C92 C96 119.3(7) . . ?
C80 C92 C96 120.9(7) . . ?
C82 C94 H94 119.6 . . ?
C100 C94 C82 120.9(8) . . ?
C100 C94 H94 119.6 . . ?
N8 C96 N10 121.1(7) . . ?
N8 C96 C92 120.1(8) . . ?
N10 C96 C92 118.9(7) . . ?
C88 C98 H98 119.2 . . ?
C88 C98 C100 121.7(7) . . ?
C100 C98 H98 119.1 . . ?
C94 C100 C98 118.4(8) . . ?
C94 C100 C102 120.0(8) . . ?
C98 C100 C102 121.5(8) . . ?
N12 C102 C100 120.2(9) . . ?
N14 C102 N12 121.3(9) . . ?
N14 C102 C100 118.5(8) . . ?
C7 N2 C13 122.0(6) . . ?
C7 N2 C51 121.7(6) . . ?
C51 N2 C13 115.0(5) . . ?
H5A N5 H5B 120.0 . . ?
C61 N5 H5A 120.0 . . ?
C61 N5 H5B 120.0 . . ?
H7A N7 H7B 120.0 . . ?
C105 N7 H7A 120.0 . . ?
C105 N7 H7B 120.0 . . ?
H9A N9 H9B 120.0 . . ?
C29 N9 H9A 120.0 . . ?
C29 N9 H9B 120.0 . . ?
H15A N15 H15B 120.0 . . ?
C105 N15 H15A 120.0 . . ?
C105 N15 H15B 120.0 . . ?
H17A N17 H17B 120.0 . . ?
C29 N17 H17A 120.0 . . ?
C29 N17 H17B 120.0 . . ?
H19A N19 H19B 120.0 . . ?
C61 N19 H19A 120.0 . . ?
C61 N19 H19B 120.0 . . ?
N2 C7 C113 122.3(6) . . ?
N2 C7 C117 119.6(6) . . ?
C117 C7 C113 118.1(6) . . ?
C107 C13 N2 119.5(6) . . ?
C107 C13 C111 119.7(6) . . ?
C111 C13 N2 120.8(6) . . ?
C113 C15 H15 119.0 . . ?
C113 C15 C121 122.0(7) . . ?
C121 C15 H15 119.0 . . ?
C51 C27 H27 120.0 . . ?
C103 C27 H27 120.0 . . ?
C103 C27 C51 120.0(6) . . ?
N9 C29 N17 120.3(7) . . ?
N9 C29 C109 121.3(7) . . ?
N17 C29 C109 118.4(7) . . ?
C27 C51 N2 119.9(6) . . ?
C27 C51 C59 119.2(6) . . ?
C59 C51 N2 120.7(6) . . ?
C59 C53 H53 120.0 . . ?
C109 C53 H53 120.0 . . ?
C109 C53 C59 119.9(6) . . ?
C57 C55 H55 120.0 . . ?
C107 C55 H55 120.0 . . ?
C107 C55 C57 120.0(6) . . ?
C55 C57 C105 117.6(6) . . ?
C115 C57 C55 120.1(6) . . ?
C115 C57 C105 122.3(6) . . ?
C51 C59 H59 119.6 . . ?
C53 C59 C51 120.7(6) . . ?
C53 C59 H59 119.7 . . ?
N5 C61 N19 121.0(8) . . ?
N5 C61 C121 120.1(8) . . ?
N19 C61 C121 118.9(8) . . ?
C27 C103 H103 120.1 . . ?
C27 C103 C109 119.8(6) . . ?
C109 C103 H103 120.1 . . ?
N7 C105 N15 121.9(7) . . ?
N7 C105 C57 120.4(7) . . ?
N15 C105 C57 117.7(7) . . ?
C13 C107 H107 120.0 . . ?
C55 C107 C13 120.0(6) . . ?
C55 C107 H107 120.0 . . ?
C53 C109 C29 119.2(6) . . ?
C53 C109 C103 120.3(6) . . ?
C103 C109 C29 120.4(6) . . ?
C13 C111 H111 120.2 . . ?
C115 C111 C13 119.6(7) . . ?
C115 C111 H111 120.2 . . ?
C7 C113 H113 119.9 . . ?
C15 C113 C7 120.3(7) . . ?
C15 C113 H113 119.9 . . ?
C57 C115 C111 120.6(7) . . ?
C57 C115 H115 119.7 . . ?
C111 C115 H115 119.7 . . ?
C7 C117 H117 119.7 . . ?
C119 C117 C7 120.5(7) . . ?
C119 C117 H117 119.7 . . ?
C117 C119 H119 119.6 . . ?
C121 C119 C117 120.8(7) . . ?
C121 C119 H119 119.6 . . ?
C15 C121 C61 121.6(7) . . ?
C119 C121 C15 118.3(7) . . ?
C119 C121 C61 119.9(7) . . ?
H3A N3 H3B 120.0 . . ?
C69 N3 H3A 120.0 . . ?
C69 N3 H3B 120.0 . . ?
H11A N11 H11B 120.0 . . ?
C69 N11 H11A 120.0 . . ?
C69 N11 H11B 120.0 . . ?
H13A N13 H13B 120.0 . . ?
C143 N13 H13A 120.0 . . ?
C143 N13 H13B 120.0 . . ?
C127 N21 C63 121.2(6) . . ?
C127 N21 C131 117.5(5) . . ?
C131 N21 C63 120.0(6) . . ?
H23A N23 H23B 120.0 . . ?
C35 N23 H23A 120.0 . . ?
C35 N23 H23B 120.0 . . ?
H25A N25 H25B 120.0 . . ?
C35 N25 H25A 120.0 . . ?
C35 N25 H25B 120.0 . . ?
H27A N27 H27B 120.0 . . ?
C143 N27 H27A 120.0 . . ?
C143 N27 H27B 120.0 . . ?
C131 C2 H2 119.9 . . ?
C131 C2 C141 120.1(7) . . ?
C141 C2 H2 119.9 . . ?
C133 C17 C35 120.5(7) . . ?
C133 C17 C137 119.5(6) . . ?
C137 C17 C35 120.0(7) . . ?
C127 C31 H31 119.8 . . ?
C127 C31 C133 120.4(6) . . ?
C133 C31 H31 119.8 . . ?
C63 C33 H33 120.1 . . ?
C67 C33 H33 120.1 . . ?
C67 C33 C63 119.8(7) . . ?
N23 C35 C17 119.8(8) . . ?
N25 C35 N23 119.3(8) . . ?
N25 C35 C17 120.9(7) . . ?
C33 C63 N21 120.7(6) . . ?
C123 C63 N21 119.5(6) . . ?
C123 C63 C33 119.8(6) . . ?
C67 C65 C69 121.4(7) . . ?
C125 C65 C67 118.9(6) . . ?
C125 C65 C69 119.8(7) . . ?
C33 C67 C65 120.5(7) . . ?
C33 C67 H67 119.7 . . ?
C65 C67 H67 119.7 . . ?
N3 C69 N11 118.9(7) . . ?
N3 C69 C65 119.9(7) . . ?
N11 C69 C65 121.2(8) . . ?
C139 C71 C141 119.7(7) . . ?
C139 C71 C143 121.2(8) . . ?
C141 C71 C143 119.1(7) . . ?
C63 C123 H123 119.6 . . ?
C125 C123 C63 120.9(7) . . ?
C125 C123 H123 119.6 . . ?
C65 C125 H125 120.0 . . ?
C123 C125 C65 120.1(7) . . ?
C123 C125 H125 120.0 . . ?
C31 C127 N21 120.1(6) . . ?
C31 C127 C129 120.0(6) . . ?
C129 C127 N21 119.8(6) . . ?
C127 C129 H129 120.0 . . ?
C127 C129 C137 120.0(6) . . ?
C137 C129 H129 120.0 . . ?
C2 C131 N21 121.4(6) . . ?
C2 C131 C135 119.8(7) . . ?
C135 C131 N21 118.8(6) . . ?
C17 C133 C31 120.3(6) . . ?
C17 C133 H133 119.8 . . ?
C31 C133 H133 119.8 . . ?
C131 C135 H135 119.8 . . ?
C131 C135 C139 120.5(7) . . ?
C139 C135 H135 119.8 . . ?
C17 C137 C129 119.8(6) . . ?
C17 C137 H137 120.1 . . ?
C129 C137 H137 120.1 . . ?
C71 C139 C135 119.4(8) . . ?
C71 C139 H139 120.3 . . ?
C135 C139 H139 120.3 . . ?
C2 C141 C71 119.9(7) . . ?
C2 C141 H141 120.0 . . ?
C71 C141 H141 120.0 . . ?
N13 C143 N27 120.3(9) . . ?
N13 C143 C71 121.1(9) . . ?
N27 C143 C71 118.6(8) . . ?
C73 N16 C126 115.3(5) . . ?
C138 N16 C73 121.7(5) . . ?
C138 N16 C126 120.5(5) . . ?
H18A N18 H18B 120.0 . . ?
C134 N18 H18A 120.0 . . ?
C134 N18 H18B 120.0 . . ?
H20A N20 H20B 120.0 . . ?
C37 N20 H20A 120.0 . . ?
C37 N20 H20B 120.0 . . ?
H22A N22 H22B 120.0 . . ?
C134 N22 H22A 120.0 . . ?
C134 N22 H22B 120.0 . . ?
H24A N24 H24B 120.0 . . ?
C37 N24 H24A 120.0 . . ?
C37 N24 H24B 120.0 . . ?
H26A N26 H26B 120.0 . . ?
C81 N26 H26A 120.0 . . ?
C81 N26 H26B 120.0 . . ?
H28A N28 H28B 120.0 . . ?
C81 N28 H28A 120.0 . . ?
C81 N28 H28B 120.0 . . ?
C39 C5 C81 120.6(7) . . ?
C79 C5 C39 118.2(7) . . ?
C79 C5 C81 121.2(7) . . ?
C73 C9 H9 120.0 . . ?
C136 C9 H9 120.1 . . ?
C136 C9 C73 119.9(6) . . ?
C130 C19 C37 119.2(6) . . ?
C130 C19 C136 120.1(6) . . ?
C136 C19 C37 120.8(6) . . ?
N20 C37 N24 121.9(6) . . ?
N20 C37 C19 120.7(7) . . ?
N24 C37 C19 117.4(6) . . ?
C5 C39 H39 119.5 . . ?
C77 C39 C5 121.1(7) . . ?
C77 C39 H39 119.4 . . ?
C9 C73 N16 119.0(6) . . ?
C9 C73 C75 119.5(6) . . ?
C75 C73 N16 121.3(6) . . ?
C73 C75 H75 119.8 . . ?
C130 C75 C73 120.3(6) . . ?
C130 C75 H75 119.8 . . ?
C39 C77 H77 120.5 . . ?
C39 C77 C138 119.1(6) . . ?
C138 C77 H77 120.5 . . ?
C5 C79 H79 119.1 . . ?
C144 C79 C5 121.9(7) . . ?
C144 C79 H79 119.0 . . ?
N26 C81 N28 121.0(8) . . ?
N26 C81 C5 118.9(8) . . ?
N28 C81 C5 120.1(8) . . ?
C126 C124 H124 120.0 . . ?
C128 C124 H124 120.0 . . ?
C128 C124 C126 120.1(6) . . ?
C124 C126 N16 118.8(6) . . ?
C142 C126 N16 120.7(6) . . ?
C142 C126 C124 120.5(6) . . ?
C124 C128 H128 120.6 . . ?
C124 C128 C140 118.9(7) . . ?
C140 C128 H128 120.5 . . ?
C19 C130 H130 119.9 . . ?
C75 C130 C19 120.2(6) . . ?
C75 C130 H130 119.9 . . ?
C140 C132 H132 120.5 . . ?
C140 C132 C142 119.1(6) . . ?
C142 C132 H132 120.5 . . ?
N18 C134 N22 121.5(6) . . ?
N18 C134 C140 120.2(6) . . ?
N22 C134 C140 118.2(6) . . ?
C9 C136 C19 119.9(6) . . ?
C9 C136 H136 120.0 . . ?
C19 C136 H136 120.1 . . ?
N16 C138 C77 120.1(6) . . ?
C144 C138 N16 120.4(6) . . ?
C144 C138 C77 119.5(6) . . ?
C128 C140 C134 117.7(6) . . ?
C132 C140 C128 121.6(6) . . ?
C132 C140 C134 120.7(6) . . ?
C126 C142 C132 119.8(6) . . ?
C126 C142 H142 120.1 . . ?
C132 C142 H142 120.1 . . ?
C79 C144 C138 120.1(7) . . ?
C79 C144 H144 119.9 . . ?
C138 C144 H144 119.9 . . ?

loop_
_geom_bond_atom_site_label_1
_geom_bond_atom_site_label_2
_geom_bond_distance
_geom_bond_site_symmetry_2
_geom_bond_publ_flag
S1 O1 1.441(5) . ?
S1 O4 1.460(5) . ?
S1 O6 1.464(5) . ?
S1 C6 1.755(7) . ?
S4 O10 1.469(6) . ?
S4 O12 1.442(6) . ?
S4 O16 1.470(7) . ?
S4 C16 1.748(8) . ?
O8 H8 0.8400 . ?
O8 C12 1.359(8) . ?
O14 H14 0.8400 . ?
O14 C20 1.364(10) . ?
C1 H1 0.9500 . ?
C1 C4 1.392(10) . ?
C1 C6 1.387(10) . ?
C4 C14 1.396(11) . ?
C4 C18 1.439(9) . ?
C6 C12 1.443(11) . ?
C8 H8C 0.9500 . ?
C8 C12 1.403(11) . ?
C8 C18 1.389(11) . ?
C10 H10 0.9500 . ?
C10 C18 1.435(11) . ?
C10 C20 1.328(12) . ?
C14 H14C 0.9500 . ?
C14 C16 1.358(11) . ?
C16 C20 1.441(11) . ?
S2 O68 1.464(6) . ?
S2 O72 1.465(6) . ?
S2 O74 1.448(5) . ?
S2 C45 1.749(6) . ?
S9 O76 1.441(6) . ?
S9 O78 1.446(6) . ?
S9 O80 1.450(6) . ?
S9 C87 1.776(7) . ?
O66 H66A 0.8400 . ?
O66 C85 1.360(8) . ?
O70 H70A 0.8400 . ?
O70 C83 1.363(8) . ?
C11 C21 1.411(9) . ?
C11 C41 1.422(9) . ?
C11 C43 1.419(8) . ?
C21 C89 1.422(9) . ?
C21 C91 1.427(9) . ?
C41 H41 0.9500 . ?
C41 C83 1.377(9) . ?
C43 H43 0.9500 . ?
C43 C85 1.357(9) . ?
C45 C83 1.437(9) . ?
C45 C91 1.370(9) . ?
C85 C87 1.424(9) . ?
C87 C89 1.370(9) . ?
C89 H89 0.9500 . ?
C91 H91 0.9500 . ?
S3 O54 1.453(6) . ?
S3 O58 1.440(6) . ?
S3 O60 1.461(6) . ?
S3 C122 1.765(6) . ?
S7 O56 1.438(6) . ?
S7 O62 1.460(6) . ?
S7 O64 1.459(7) . ?
S7 C108 1.770(7) . ?
O50 H50 0.8400 . ?
O50 C118 1.347(8) . ?
O52 C116 1.357(8) . ?
C104 C112 1.409(10) . ?
C104 C114 1.426(9) . ?
C104 C120 1.417(9) . ?
C106 H106 0.9500 . ?
C106 C108 1.364(10) . ?
C106 C112 1.404(10) . ?
C108 C118 1.436(10) . ?
C110 H110 0.9500 . ?
C110 C112 1.418(9) . ?
C110 C122 1.392(9) . ?
C114 H114 0.9500 . ?
C114 C116 1.386(9) . ?
C116 C122 1.419(10) . ?
C118 C120 1.353(10) . ?
C120 H120 0.9500 . ?
S5 O84 1.461(6) . ?
S5 O86 1.463(5) . ?
S5 O88 1.460(5) . ?
S5 C49 1.755(7) . ?
S11 O90 1.466(6) . ?
S11 O94 1.470(7) . ?
S11 O96 1.438(6) . ?
S11 C3 1.750(7) . ?
O82 H82A 0.8400 . ?
O82 C23 1.354(8) . ?
O92 H92 0.8401 . ?
O92 C95 1.361(9) . ?
C3 C93 1.399(10) . ?
C3 C95 1.415(11) . ?
C23 C49 1.439(10) . ?
C23 C101 1.373(10) . ?
C25 C47 1.416(10) . ?
C25 C93 1.406(9) . ?
C25 C97 1.433(10) . ?
C47 H47 0.9500 . ?
C47 C49 1.376(9) . ?
C93 H93 0.9500 . ?
C95 C99 1.402(10) . ?
C97 C99 1.412(10) . ?
C97 C101 1.412(9) . ?
C99 H99 0.9500 . ?
C101 H101 0.9500 . ?
S6 O24 1.461(6) . ?
S6 O26 1.455(6) . ?
S6 O30 1.449(5) . ?
S6 C24 1.761(7) . ?
S8 O20 1.455(6) . ?
S8 O28 1.451(6) . ?
S8 O32 1.441(7) . ?
S8 C32 1.768(7) . ?
O18 H18 0.8400 . ?
O18 C38 1.356(8) . ?
O22 H22 0.8400 . ?
O22 C40 1.339(8) . ?
C22 H22C 0.9500 . ?
C22 C28 1.424(9) . ?
C22 C38 1.382(9) . ?
C24 C34 1.368(9) . ?
C24 C38 1.419(9) . ?
C26 H26 0.9500 . ?
C26 C28 1.409(9) . ?
C26 C40 1.378(9) . ?
C28 C36 1.428(9) . ?
C30 H30 0.9500 . ?
C30 C32 1.369(9) . ?
C30 C36 1.412(9) . ?
C32 C40 1.439(9) . ?
C34 H34 0.9500 . ?
C34 C36 1.439(9) . ?
S10 O34 1.467(5) . ?
S10 O36 1.458(5) . ?
S10 O38 1.443(5) . ?
S10 C42 1.767(7) . ?
S12 O42 1.459(7) . ?
S12 O44 1.446(6) . ?
S12 O46 1.439(6) . ?
S12 C56 1.758(8) . ?
O40 H40 0.8400 . ?
O40 C46 1.337(10) . ?
O48 H48 0.8401 . ?
O48 C60 1.349(10) . ?
C42 C44 1.345(11) . ?
C42 C46 1.439(10) . ?
C44 H44 0.9500 . ?
C44 C50 1.428(10) . ?
C46 C52 1.399(11) . ?
C48 C50 1.421(10) . ?
C48 C52 1.417(12) . ?
C48 C54 1.416(12) . ?
C50 C58 1.397(11) . ?
C52 H52 0.9500 . ?
C54 H54 0.9500 . ?
C54 C60 1.379(14) . ?
C56 C58 1.412(10) . ?
C56 C60 1.428(13) . ?
C58 H58 0.9500 . ?
O2 H2A 0.8675 . ?
O2 H2B 0.8688 . ?
O3 H3C 0.8684 . ?
O3 H3D 0.8713 . ?
O5 H5C 0.8674 . ?
O5 H5D 0.8706 . ?
O9 H9C 0.8686 . ?
O9 H9D 0.8690 . ?
O11 H11C 0.8694 . ?
O11 H11D 0.8705 . ?
O13 H13C 0.8697 . ?
O13 H13D 0.8699 . ?
O15 H15C 0.8673 . ?
O15 H15D 0.8708 . ?
O17 H17C 0.8688 . ?
O17 H17D 0.8707 . ?
O19 H19C 0.8694 . ?
O19 H19D 0.8688 . ?
O21 H21A 0.8706 . ?
O21 H21B 0.8688 . ?
O23 H23C 0.8698 . ?
O23 H23D 0.8700 . ?
O25 H25C 0.8674 . ?
O25 H25D 0.8712 . ?
O27 H27C 0.8703 . ?
O27 H27D 0.8685 . ?
O29 H29A 0.8695 . ?
O29 H29B 0.8699 . ?
O31 H31A 0.8712 . ?
O31 H31B 0.8699 . ?
O33 H33A 0.8693 . ?
O33 H33B 0.8714 . ?
O35 H35A 0.8689 . ?
O35 H35B 0.8689 . ?
O37 H37A 0.8716 . ?
O37 H37B 0.8694 . ?
O39 H39A 0.8706 . ?
O39 H39B 0.8692 . ?
O41 H41A 0.8699 . ?
O41 H41B 0.8706 . ?
O43 H43A 0.8714 . ?
O43 H43B 0.8672 . ?
O45 H45A 0.8688 . ?
O45 H45B 0.8713 . ?
O47 H47A 0.8701 . ?
O47 H47B 0.8698 . ?
O49 H49A 0.8700 . ?
O49 H49B 0.8704 . ?
O51 H51A 0.8718 . ?
O51 H51B 0.8704 . ?
O53 H53A 0.8715 . ?
O53 H53B 0.8716 . ?
O55 H55A 0.8712 . ?
O55 H55B 0.8694 . ?
O57 H57A 0.8711 . ?
O57 H57B 0.8710 . ?
O59 H59A 0.8712 . ?
O59 H59B 0.8696 . ?
O61 H61A 0.8706 . ?
O61 H61B 0.8689 . ?
O63 H63A 0.8697 . ?
O63 H63B 0.8704 . ?
O65 H65A 0.8710 . ?
O65 H65B 0.8685 . ?
O67 H67A 0.8704 . ?
O67 H67B 0.8704 . ?
O69 H69A 0.8702 . ?
O69 H69B 0.8694 . ?
O71 H71A 0.8701 . ?
O71 H71B 0.8697 . ?
O73 H73A 0.8706 . ?
O73 H73B 0.8685 . ?
O75 H75A 0.8705 . ?
O75 H75B 0.8693 . ?
O77 H77A 0.8691 . ?
O77 H77B 0.8699 . ?
O81 H81A 0.8696 . ?
O81 H81B 0.8701 . ?
O83 H83A 0.8705 . ?
O83 H83B 0.8707 . ?
O85 H85A 0.8693 . ?
O85 H85B 0.8685 . ?
O87 H87A 0.8707 . ?
O87 H87B 0.8691 . ?
O89 H89A 0.8693 . ?
O89 H89B 0.8700 . ?
O91 H91A 0.8684 . ?
O91 H91B 0.8695 . ?
O93 H93A 0.8716 . ?
O93 H93B 0.8699 . ?
O95 H95A 0.8701 . ?
O95 H95B 0.8696 . ?
O97 H97A 0.8695 . ?
O97 H97B 0.8701 . ?
O98 H98A 0.8705 . ?
O98 H98B 0.8693 . ?
O99 H99A 0.8716 . ?
O99 H99B 0.8706 . ?
O100 H10C 0.8700 . ?
O100 H10D 0.8695 . ?
O101 H10U 0.8701 . ?
O102 H10E 0.8708 . ?
O102 H10F 0.8701 . ?
O103 H10G 0.8704 . ?
O103 H10H 0.8699 . ?
O104 H10I 0.8714 . ?
O104 H10J 0.8698 . ?
O105 H10K 0.8702 . ?
O105 H10L 0.8707 . ?
O106 H10M 0.8721 . ?
O106 H10N 0.8697 . ?
O107 H10O 0.8699 . ?
O107 H10P 0.8720 . ?
O108 H10Q 0.8719 . ?
O108 H10R 0.8693 . ?
O109 H10S 0.8699 . ?
O109 H10T 0.8693 . ?
O110 H11E 0.8704 . ?
O110 H11F 0.8693 . ?
O111 H11G 0.8706 . ?
O111 H11H 0.8706 . ?
O112 H11I 0.8722 . ?
O112 H11J 0.8683 . ?
O113 H11K 0.8716 . ?
O113 H11L 0.8700 . ?
O114 H11M 0.8700 . ?
O114 H11N 0.8696 . ?
O115 H11O 0.8700 . ?
O115 H11P 0.8700 . ?
N1 C62 1.409(9) . ?
N1 C84 1.412(8) . ?
N1 C86 1.417(9) . ?
N4 H4A 0.8800 . ?
N4 H4B 0.8800 . ?
N4 C90 1.321(10) . ?
N6 H6A 0.8800 . ?
N6 H6B 0.8800 . ?
N6 C90 1.292(10) . ?
N8 H8A 0.8800 . ?
N8 H8B 0.8800 . ?
N8 C96 1.297(11) . ?
N10 H10A 0.8800 . ?
N10 H10B 0.8800 . ?
N10 C96 1.304(12) . ?
N12 H12A 0.8800 . ?
N12 H12B 0.8800 . ?
N12 C102 1.311(13) . ?
N14 H14A 0.8800 . ?
N14 H14B 0.8800 . ?
N14 C102 1.290(14) . ?
C62 C68 1.411(10) . ?
C62 C72 1.392(10) . ?
C64 C66 1.388(10) . ?
C64 C74 1.396(10) . ?
C64 C90 1.472(10) . ?
C66 H66 0.9500 . ?
C66 C68 1.394(10) . ?
C68 H68 0.9500 . ?
C70 H70 0.9500 . ?
C70 C76 1.397(9) . ?
C70 C92 1.379(11) . ?
C72 H72 0.9500 . ?
C72 C74 1.396(10) . ?
C74 H74 0.9500 . ?
C76 H76 0.9500 . ?
C76 C84 1.376(10) . ?
C78 H78 0.9500 . ?
C78 C80 1.387(10) . ?
C78 C84 1.408(11) . ?
C80 H80 0.9500 . ?
C80 C92 1.388(11) . ?
C82 H82 0.9500 . ?
C82 C86 1.392(10) . ?
C82 C94 1.390(11) . ?
C86 C88 1.424(10) . ?
C88 H88 0.9500 . ?
C88 C98 1.367(12) . ?
C92 C96 1.483(10) . ?
C94 H94 0.9500 . ?
C94 C100 1.390(11) . ?
C98 H98 0.9500 . ?
C98 C100 1.412(13) . ?
C100 C102 1.492(13) . ?
N2 C7 1.383(9) . ?
N2 C13 1.426(8) . ?
N2 C51 1.424(8) . ?
N5 H5A 0.8800 . ?
N5 H5B 0.8800 . ?
N5 C61 1.306(12) . ?
N7 H7A 0.8800 . ?
N7 H7B 0.8800 . ?
N7 C105 1.294(10) . ?
N9 H9A 0.8800 . ?
N9 H9B 0.8800 . ?
N9 C29 1.297(10) . ?
N15 H15A 0.8800 . ?
N15 H15B 0.8800 . ?
N15 C105 1.318(10) . ?
N17 H17A 0.8800 . ?
N17 H17B 0.8800 . ?
N17 C29 1.327(11) . ?
N19 H19A 0.8800 . ?
N19 H19B 0.8800 . ?
N19 C61 1.330(11) . ?
C7 C113 1.415(10) . ?
C7 C117 1.411(10) . ?
C13 C107 1.393(11) . ?
C13 C111 1.404(10) . ?
C15 H15 0.9500 . ?
C15 C113 1.363(11) . ?
C15 C121 1.406(12) . ?
C27 H27 0.9500 . ?
C27 C51 1.396(9) . ?
C27 C103 1.388(10) . ?
C29 C109 1.478(10) . ?
C51 C59 1.399(10) . ?
C53 H53 0.9500 . ?
C53 C59 1.381(10) . ?
C53 C109 1.376(10) . ?
C55 H55 0.9500 . ?
C55 C57 1.395(10) . ?
C55 C107 1.390(10) . ?
C57 C105 1.473(9) . ?
C57 C115 1.378(10) . ?
C59 H59 0.9500 . ?
C61 C121 1.461(11) . ?
C103 H103 0.9500 . ?
C103 C109 1.401(9) . ?
C107 H107 0.9500 . ?
C111 H111 0.9500 . ?
C111 C115 1.389(10) . ?
C113 H113 0.9500 . ?
C115 H115 0.9500 . ?
C117 H117 0.9500 . ?
C117 C119 1.394(11) . ?
C119 H119 0.9500 . ?
C119 C121 1.387(12) . ?
N3 H3A 0.8800 . ?
N3 H3B 0.8800 . ?
N3 C69 1.307(12) . ?
N11 H11A 0.8800 . ?
N11 H11B 0.8800 . ?
N11 C69 1.336(11) . ?
N13 H13A 0.8800 . ?
N13 H13B 0.8800 . ?
N13 C143 1.259(13) . ?
N21 C63 1.431(9) . ?
N21 C127 1.414(9) . ?
N21 C131 1.417(9) . ?
N23 H23A 0.8800 . ?
N23 H23B 0.8800 . ?
N23 C35 1.316(11) . ?
N25 H25A 0.8800 . ?
N25 H25B 0.8800 . ?
N25 C35 1.314(12) . ?
N27 H27A 0.8800 . ?
N27 H27B 0.8800 . ?
N27 C143 1.305(14) . ?
C2 H2 0.9500 . ?
C2 C131 1.378(10) . ?
C2 C141 1.388(11) . ?
C17 C35 1.460(11) . ?
C17 C133 1.382(10) . ?
C17 C137 1.399(11) . ?
C31 H31 0.9500 . ?
C31 C127 1.380(10) . ?
C31 C133 1.388(10) . ?
C33 H33 0.9500 . ?
C33 C63 1.394(10) . ?
C33 C67 1.367(10) . ?
C63 C123 1.386(10) . ?
C65 C67 1.419(12) . ?
C65 C69 1.461(10) . ?
C65 C125 1.388(11) . ?
C67 H67 0.9500 . ?
C71 C139 1.381(12) . ?
C71 C141 1.402(12) . ?
C71 C143 1.502(11) . ?
C123 H123 0.9500 . ?
C123 C125 1.374(10) . ?
C125 H125 0.9500 . ?
C127 C129 1.384(9) . ?
C129 H129 0.9500 . ?
C129 C137 1.396(10) . ?
C131 C135 1.384(10) . ?
C133 H133 0.9500 . ?
C135 H135 0.9500 . ?
C135 C139 1.400(11) . ?
C137 H137 0.9500 . ?
C139 H139 0.9500 . ?
C141 H141 0.9500 . ?
N16 C73 1.432(7) . ?
N16 C126 1.440(8) . ?
N16 C138 1.405(8) . ?
N18 H18A 0.8800 . ?
N18 H18B 0.8800 . ?
N18 C134 1.315(9) . ?
N20 H20A 0.8800 . ?
N20 H20B 0.8800 . ?
N20 C37 1.302(10) . ?
N22 H22A 0.8800 . ?
N22 H22B 0.8800 . ?
N22 C134 1.318(10) . ?
N24 H24A 0.8800 . ?
N24 H24B 0.8800 . ?
N24 C37 1.318(10) . ?
N26 H26A 0.8800 . ?
N26 H26B 0.8800 . ?
N26 C81 1.301(12) . ?
N28 H28A 0.8800 . ?
N28 H28B 0.8800 . ?
N28 C81 1.319(13) . ?
C5 C39 1.401(10) . ?
C5 C79 1.383(11) . ?
C5 C81 1.483(11) . ?
C9 H9 0.9500 . ?
C9 C73 1.399(9) . ?
C9 C136 1.396(10) . ?
C19 C37 1.481(9) . ?
C19 C130 1.390(10) . ?
C19 C136 1.396(10) . ?
C39 H39 0.9500 . ?
C39 C77 1.391(10) . ?
C73 C75 1.400(10) . ?
C75 H75 0.9500 . ?
C75 C130 1.382(10) . ?
C77 H77 0.9500 . ?
C77 C138 1.409(10) . ?
C79 H79 0.9500 . ?
C79 C144 1.370(10) . ?
C124 H124 0.9500 . ?
C124 C126 1.389(10) . ?
C124 C128 1.386(9) . ?
C126 C142 1.385(9) . ?
C128 H128 0.9500 . ?
C128 C140 1.389(9) . ?
C130 H130 0.9500 . ?
C132 H132 0.9500 . ?
C132 C140 1.383(10) . ?
C132 C142 1.392(10) . ?
C134 C140 1.479(9) . ?
C136 H136 0.9500 . ?
C138 C144 1.393(10) . ?
C142 H142 0.9500 . ?
C144 H144 0.9500 . ?

loop_
_geom_torsion_atom_site_label_1
_geom_torsion_atom_site_label_2
_geom_torsion_atom_site_label_3
_geom_torsion_atom_site_label_4
_geom_torsion
_geom_torsion_site_symmetry_1
_geom_torsion_site_symmetry_2
_geom_torsion_site_symmetry_3
_geom_torsion_site_symmetry_4
_geom_torsion_publ_flag
S1 C6 C12 O8 -3.9(8) . . . . ?
S1 C6 C12 C8 177.9(5) . . . . ?
S4 C16 C20 O14 -0.7(10) . . . . ?
S4 C16 C20 C10 179.4(6) . . . . ?
O1 S1 C6 C1 -124.1(6) . . . . ?
O1 S1 C6 C12 61.1(6) . . . . ?
O4 S1 C6 C1 -3.1(6) . . . . ?
O4 S1 C6 C12 -177.8(5) . . . . ?
O6 S1 C6 C1 114.4(6) . . . . ?
O6 S1 C6 C12 -60.4(6) . . . . ?
O10 S4 C16 C14 -114.4(6) . . . . ?
O10 S4 C16 C20 63.6(7) . . . . ?
O12 S4 C16 C14 125.7(6) . . . . ?
O12 S4 C16 C20 -56.3(7) . . . . ?
O16 S4 C16 C14 4.3(7) . . . . ?
O16 S4 C16 C20 -177.7(6) . . . . ?
C1 C4 C14 C16 -178.9(6) . . . . ?
C1 C4 C18 C8 -2.6(10) . . . . ?
C1 C4 C18 C10 178.3(6) . . . . ?
C1 C6 C12 O8 -178.8(6) . . . . ?
C1 C6 C12 C8 3.0(10) . . . . ?
C4 C1 C6 S1 -176.1(5) . . . . ?
C4 C1 C6 C12 -1.4(10) . . . . ?
C4 C14 C16 S4 179.3(5) . . . . ?
C4 C14 C16 C20 1.3(11) . . . . ?
C6 C1 C4 C14 -179.3(6) . . . . ?
C6 C1 C4 C18 1.2(10) . . . . ?
C12 C8 C18 C4 4.2(11) . . . . ?
C12 C8 C18 C10 -176.7(7) . . . . ?
C14 C4 C18 C8 177.9(6) . . . . ?
C14 C4 C18 C10 -1.2(10) . . . . ?
C14 C16 C20 O14 177.4(7) . . . . ?
C14 C16 C20 C10 -2.5(11) . . . . ?
C18 C4 C14 C16 0.5(10) . . . . ?
C18 C8 C12 O8 177.4(7) . . . . ?
C18 C8 C12 C6 -4.5(10) . . . . ?
C18 C10 C20 O14 -178.0(8) . . . . ?
C18 C10 C20 C16 1.9(12) . . . . ?
C20 C10 C18 C4 0.0(11) . . . . ?
C20 C10 C18 C8 -179.1(7) . . . . ?
S2 C45 C83 O70 5.8(9) . . . . ?
S2 C45 C83 C41 -174.7(6) . . . . ?
S2 C45 C91 C21 174.2(5) . . . . ?
S9 C87 C89 C21 179.1(5) . . . . ?
O66 C85 C87 S9 1.7(9) . . . . ?
O66 C85 C87 C89 -178.3(6) . . . . ?
O68 S2 C45 C83 -56.9(6) . . . . ?
O68 S2 C45 C91 130.6(6) . . . . ?
O72 S2 C45 C83 62.2(6) . . . . ?
O72 S2 C45 C91 -110.3(6) . . . . ?
O74 S2 C45 C83 -177.2(6) . . . . ?
O74 S2 C45 C91 10.3(7) . . . . ?
O76 S9 C87 C85 -57.1(6) . . . . ?
O76 S9 C87 C89 122.8(6) . . . . ?
O78 S9 C87 C85 -176.4(6) . . . . ?
O78 S9 C87 C89 3.6(7) . . . . ?
O80 S9 C87 C85 63.8(7) . . . . ?
O80 S9 C87 C89 -116.3(6) . . . . ?
C11 C21 C89 C87 0.6(10) . . . . ?
C11 C21 C91 C45 -2.1(10) . . . . ?
C11 C41 C83 O70 -177.7(6) . . . . ?
C11 C41 C83 C45 2.9(10) . . . . ?
C11 C43 C85 O66 178.9(6) . . . . ?
C11 C43 C85 C87 0.1(10) . . . . ?
C21 C11 C41 C83 -3.2(10) . . . . ?
C21 C11 C43 C85 -0.4(10) . . . . ?
C41 C11 C21 C89 -179.8(6) . . . . ?
C41 C11 C21 C91 2.8(10) . . . . ?
C41 C11 C43 C85 179.5(6) . . . . ?
C43 C11 C21 C89 0.1(10) . . . . ?
C43 C11 C21 C91 -177.3(6) . . . . ?
C43 C11 C41 C83 176.9(6) . . . . ?
C43 C85 C87 S9 -179.4(5) . . . . ?
C43 C85 C87 C89 0.6(10) . . . . ?
C83 C45 C91 C21 1.8(10) . . . . ?
C85 C87 C89 C21 -0.9(10) . . . . ?
C89 C21 C91 C45 -179.5(6) . . . . ?
C91 C21 C89 C87 177.9(6) . . . . ?
C91 C45 C83 O70 178.3(6) . . . . ?
C91 C45 C83 C41 -2.2(11) . . . . ?
S7 C108 C118 O50 3.4(9) . . . . ?
S7 C108 C118 C120 -177.6(5) . . . . ?
O50 C118 C120 C104 180.0(6) . . . . ?
O52 C116 C122 S3 0.0(9) . . . . ?
O52 C116 C122 C110 -178.4(6) . . . . ?
O54 S3 C122 C110 -9.5(6) . . . . ?
O54 S3 C122 C116 172.1(6) . . . . ?
O56 S7 C108 C106 1.1(7) . . . . ?
O56 S7 C108 C118 179.0(6) . . . . ?
O58 S3 C122 C110 -131.1(6) . . . . ?
O58 S3 C122 C116 50.5(6) . . . . ?
O60 S3 C122 C110 108.9(6) . . . . ?
O60 S3 C122 C116 -69.5(6) . . . . ?
O62 S7 C108 C106 121.4(6) . . . . ?
O62 S7 C108 C118 -60.7(6) . . . . ?
O64 S7 C108 C106 -119.4(6) . . . . ?
O64 S7 C108 C118 58.5(6) . . . . ?
C104 C114 C116 O52 -179.4(6) . . . . ?
C104 C114 C116 C122 -2.2(10) . . . . ?
C106 C108 C118 O50 -178.6(6) . . . . ?
C106 C108 C118 C120 0.3(10) . . . . ?
C108 C106 C112 C104 -1.6(11) . . . . ?
C108 C106 C112 C110 177.0(7) . . . . ?
C108 C118 C120 C104 1.1(10) . . . . ?
C112 C104 C114 C116 -1.2(10) . . . . ?
C112 C104 C120 C118 -2.7(10) . . . . ?
C112 C106 C108 S7 177.9(5) . . . . ?
C112 C106 C108 C118 0.0(11) . . . . ?
C112 C110 C122 S3 178.5(5) . . . . ?
C112 C110 C122 C116 -3.1(10) . . . . ?
C114 C104 C112 C106 -178.8(6) . . . . ?
C114 C104 C112 C110 2.5(10) . . . . ?
C114 C104 C120 C118 179.1(6) . . . . ?
C114 C116 C122 S3 -177.2(5) . . . . ?
C114 C116 C122 C110 4.4(10) . . . . ?
C120 C104 C112 C106 2.9(10) . . . . ?
C120 C104 C112 C110 -175.7(6) . . . . ?
C120 C104 C114 C116 176.9(6) . . . . ?
C122 C110 C112 C104 -0.4(10) . . . . ?
C122 C110 C112 C106 -179.0(6) . . . . ?
S11 C3 C93 C25 176.1(5) . . . . ?
S11 C3 C95 O92 4.2(9) . . . . ?
S11 C3 C95 C99 -176.8(5) . . . . ?
O82 C23 C49 S5 -1.0(8) . . . . ?
O82 C23 C49 C47 177.7(6) . . . . ?
O82 C23 C101 C97 179.5(6) . . . . ?
O84 S5 C49 C23 -60.2(6) . . . . ?
O84 S5 C49 C47 121.2(6) . . . . ?
O86 S5 C49 C23 60.3(6) . . . . ?
O86 S5 C49 C47 -118.4(6) . . . . ?
O88 S5 C49 C23 179.5(5) . . . . ?
O88 S5 C49 C47 0.9(6) . . . . ?
O90 S11 C3 C93 -107.5(6) . . . . ?
O90 S11 C3 C95 66.6(6) . . . . ?
O92 C95 C99 C97 178.8(6) . . . . ?
O94 S11 C3 C93 10.3(7) . . . . ?
O94 S11 C3 C95 -175.6(6) . . . . ?
O96 S11 C3 C93 130.7(6) . . . . ?
O96 S11 C3 C95 -55.2(7) . . . . ?
C3 C95 C99 C97 -0.2(10) . . . . ?
C25 C47 C49 S5 -178.2(5) . . . . ?
C25 C47 C49 C23 3.1(10) . . . . ?
C25 C97 C99 C95 4.0(10) . . . . ?
C25 C97 C101 C23 2.4(10) . . . . ?
C47 C25 C93 C3 -179.5(6) . . . . ?
C47 C25 C97 C99 176.5(6) . . . . ?
C47 C25 C97 C101 -2.1(9) . . . . ?
C49 C23 C101 C97 0.0(10) . . . . ?
C93 C3 C95 O92 178.2(6) . . . . ?
C93 C3 C95 C99 -2.8(10) . . . . ?
C93 C25 C47 C49 -179.3(6) . . . . ?
C93 C25 C97 C99 -4.9(9) . . . . ?
C93 C25 C97 C101 176.6(6) . . . . ?
C95 C3 C93 C25 1.9(10) . . . . ?
C97 C25 C47 C49 -0.7(9) . . . . ?
C97 C25 C93 C3 1.9(10) . . . . ?
C99 C97 C101 C23 -176.1(6) . . . . ?
C101 C23 C49 S5 178.5(5) . . . . ?
C101 C23 C49 C47 -2.8(10) . . . . ?
C101 C97 C99 C95 -177.5(6) . . . . ?
S6 C24 C34 C36 -175.0(5) . . . . ?
S6 C24 C38 O18 -2.3(9) . . . . ?
S6 C24 C38 C22 175.7(5) . . . . ?
S8 C32 C40 O22 -5.1(9) . . . . ?
S8 C32 C40 C26 174.8(5) . . . . ?
O20 S8 C32 C30 -118.9(6) . . . . ?
O20 S8 C32 C40 63.3(6) . . . . ?
O24 S6 C24 C34 109.8(6) . . . . ?
O24 S6 C24 C38 -65.2(6) . . . . ?
O26 S6 C24 C34 -130.9(6) . . . . ?
O26 S6 C24 C38 54.1(6) . . . . ?
O28 S8 C32 C30 1.0(7) . . . . ?
O28 S8 C32 C40 -176.7(6) . . . . ?
O30 S6 C24 C34 -9.1(7) . . . . ?
O30 S6 C24 C38 176.0(6) . . . . ?
O32 S8 C32 C30 121.0(6) . . . . ?
O32 S8 C32 C40 -56.7(7) . . . . ?
C22 C28 C36 C30 -179.6(6) . . . . ?
C22 C28 C36 C34 0.7(9) . . . . ?
C24 C34 C36 C28 -0.6(10) . . . . ?
C24 C34 C36 C30 179.7(6) . . . . ?
C26 C28 C36 C30 -2.1(9) . . . . ?
C26 C28 C36 C34 178.3(6) . . . . ?
C28 C22 C38 O18 177.3(6) . . . . ?
C28 C22 C38 C24 -0.7(10) . . . . ?
C28 C26 C40 O22 179.9(6) . . . . ?
C28 C26 C40 C32 -0.1(10) . . . . ?
C30 C32 C40 O22 177.2(6) . . . . ?
C30 C32 C40 C26 -2.9(10) . . . . ?
C32 C30 C36 C28 -0.8(10) . . . . ?
C32 C30 C36 C34 178.8(6) . . . . ?
C34 C24 C38 O18 -177.2(6) . . . . ?
C34 C24 C38 C22 0.8(10) . . . . ?
C36 C30 C32 S8 -174.4(5) . . . . ?
C36 C30 C32 C40 3.3(10) . . . . ?
C38 C22 C28 C26 -177.6(6) . . . . ?
C38 C22 C28 C36 -0.1(10) . . . . ?
C38 C24 C34 C36 -0.1(10) . . . . ?
C40 C26 C28 C22 180.0(6) . . . . ?
C40 C26 C28 C36 2.5(10) . . . . ?
S10 C42 C44 C50 179.3(5) . . . . ?
S10 C42 C46 O40 2.2(8) . . . . ?
S10 C42 C46 C52 -178.2(5) . . . . ?
S12 C56 C58 C50 177.6(5) . . . . ?
S12 C56 C60 O48 3.9(11) . . . . ?
S12 C56 C60 C54 -177.9(7) . . . . ?
O34 S10 C42 C44 -1.1(6) . . . . ?
O34 S10 C42 C46 178.9(5) . . . . ?
O36 S10 C42 C44 117.3(6) . . . . ?
O36 S10 C42 C46 -62.7(6) . . . . ?
O38 S10 C42 C44 -121.1(6) . . . . ?
O38 S10 C42 C46 58.9(6) . . . . ?
O40 C46 C52 C48 178.5(7) . . . . ?
O42 S12 C56 C58 3.5(7) . . . . ?
O42 S12 C56 C60 -178.4(6) . . . . ?
O44 S12 C56 C58 124.3(6) . . . . ?
O44 S12 C56 C60 -57.6(7) . . . . ?
O46 S12 C56 C58 -114.5(6) . . . . ?
O46 S12 C56 C60 63.6(8) . . . . ?
C42 C44 C50 C48 -1.1(10) . . . . ?
C42 C44 C50 C58 -179.5(6) . . . . ?
C42 C46 C52 C48 -1.1(11) . . . . ?
C44 C42 C46 O40 -177.8(6) . . . . ?
C44 C42 C46 C52 1.8(10) . . . . ?
C44 C50 C58 C56 178.3(6) . . . . ?
C46 C42 C44 C50 -0.7(10) . . . . ?
C48 C50 C58 C56 -0.1(10) . . . . ?
C48 C54 C60 O48 178.8(8) . . . . ?
C48 C54 C60 C56 0.7(13) . . . . ?
C50 C48 C52 C46 -0.7(11) . . . . ?
C50 C48 C54 C60 -1.3(12) . . . . ?
C52 C48 C50 C44 1.8(10) . . . . ?
C52 C48 C50 C58 -179.7(6) . . . . ?
C52 C48 C54 C60 179.5(8) . . . . ?
C54 C48 C50 C44 -177.4(7) . . . . ?
C54 C48 C50 C58 1.0(10) . . . . ?
C54 C48 C52 C46 178.5(7) . . . . ?
C58 C56 C60 O48 -178.0(7) . . . . ?
C58 C56 C60 C54 0.2(12) . . . . ?
C60 C56 C58 C50 -0.5(11) . . . . ?
N1 C62 C68 C66 -178.3(6) . . . . ?
N1 C62 C72 C74 179.6(6) . . . . ?
N1 C86 C88 C98 176.9(6) . . . . ?
C62 N1 C84 C76 40.5(9) . . . . ?
C62 N1 C84 C78 -140.7(7) . . . . ?
C62 N1 C86 C82 -144.4(7) . . . . ?
C62 N1 C86 C88 38.0(9) . . . . ?
C62 C72 C74 C64 -2.9(11) . . . . ?
C64 C66 C68 C62 0.3(11) . . . . ?
C66 C64 C74 C72 3.5(11) . . . . ?
C66 C64 C90 N4 -31.8(11) . . . . ?
C66 C64 C90 N6 147.2(8) . . . . ?
C68 C62 C72 C74 0.9(11) . . . . ?
C70 C76 C84 N1 -177.8(6) . . . . ?
C70 C76 C84 C78 3.4(10) . . . . ?
C70 C92 C96 N8 149.3(8) . . . . ?
C70 C92 C96 N10 -31.1(12) . . . . ?
C72 C62 C68 C66 0.4(11) . . . . ?
C74 C64 C66 C68 -2.3(11) . . . . ?
C74 C64 C90 N4 149.8(7) . . . . ?
C74 C64 C90 N6 -31.2(11) . . . . ?
C76 C70 C92 C80 0.0(11) . . . . ?
C76 C70 C92 C96 179.3(7) . . . . ?
C78 C80 C92 C70 -0.1(11) . . . . ?
C78 C80 C92 C96 -179.5(7) . . . . ?
C80 C78 C84 N1 177.7(6) . . . . ?
C80 C78 C84 C76 -3.5(10) . . . . ?
C80 C92 C96 N8 -31.3(12) . . . . ?
C80 C92 C96 N10 148.3(9) . . . . ?
C82 C86 C88 C98 -0.7(10) . . . . ?
C82 C94 C100 C98 1.1(12) . . . . ?
C82 C94 C100 C102 178.1(8) . . . . ?
C84 N1 C62 C68 -151.3(7) . . . . ?
C84 N1 C62 C72 30.0(10) . . . . ?
C84 N1 C86 C82 41.7(10) . . . . ?
C84 N1 C86 C88 -136.0(7) . . . . ?
C84 C78 C80 C92 1.9(11) . . . . ?
C86 N1 C62 C68 34.6(10) . . . . ?
C86 N1 C62 C72 -144.1(7) . . . . ?
C86 N1 C84 C76 -145.4(7) . . . . ?
C86 N1 C84 C78 33.4(9) . . . . ?
C86 C82 C94 C100 1.2(12) . . . . ?
C86 C88 C98 C100 3.2(11) . . . . ?
C88 C98 C100 C94 -3.4(12) . . . . ?
C88 C98 C100 C102 179.7(8) . . . . ?
C90 C64 C66 C68 179.4(7) . . . . ?
C90 C64 C74 C72 -178.0(7) . . . . ?
C92 C70 C76 C84 -1.7(11) . . . . ?
C94 C82 C86 N1 -179.1(7) . . . . ?
C94 C82 C86 C88 -1.5(11) . . . . ?
C94 C100 C102 N12 -148.8(9) . . . . ?
C94 C100 C102 N14 31.3(14) . . . . ?
C98 C100 C102 N12 28.1(14) . . . . ?
C98 C100 C102 N14 -151.8(10) . . . . ?
N2 C7 C113 C15 -176.5(7) . . . . ?
N2 C7 C117 C119 177.7(7) . . . . ?
N2 C13 C107 C55 -178.2(6) . . . . ?
N2 C13 C111 C115 176.8(6) . . . . ?
N2 C51 C59 C53 173.1(7) . . . . ?
N5 C61 C121 C15 -24.7(13) . . . . ?
N5 C61 C121 C119 151.1(9) . . . . ?
N9 C29 C109 C53 -142.1(8) . . . . ?
N9 C29 C109 C103 38.2(11) . . . . ?
N17 C29 C109 C53 38.4(10) . . . . ?
N17 C29 C109 C103 -141.3(7) . . . . ?
N19 C61 C121 C15 151.7(8) . . . . ?
N19 C61 C121 C119 -32.4(12) . . . . ?
C7 N2 C13 C107 -129.9(7) . . . . ?
C7 N2 C13 C111 51.7(9) . . . . ?
C7 N2 C51 C27 -137.1(7) . . . . ?
C7 N2 C51 C59 47.9(10) . . . . ?
C7 C117 C119 C121 -0.5(11) . . . . ?
C13 N2 C7 C113 11.0(11) . . . . ?
C13 N2 C7 C117 -168.1(6) . . . . ?
C13 N2 C51 C27 55.3(9) . . . . ?
C13 N2 C51 C59 -119.7(7) . . . . ?
C13 C111 C115 C57 0.9(10) . . . . ?
C27 C51 C59 C53 -2.0(11) . . . . ?
C27 C103 C109 C29 178.1(7) . . . . ?
C27 C103 C109 C53 -1.6(11) . . . . ?
C51 N2 C7 C113 -155.7(7) . . . . ?
C51 N2 C7 C117 25.2(10) . . . . ?
C51 N2 C13 C107 37.6(8) . . . . ?
C51 N2 C13 C111 -140.8(6) . . . . ?
C51 C27 C103 C109 -0.5(11) . . . . ?
C55 C57 C105 N7 -136.5(7) . . . . ?
C55 C57 C105 N15 42.3(9) . . . . ?
C55 C57 C115 C111 1.1(10) . . . . ?
C57 C55 C107 C13 1.7(9) . . . . ?
C59 C53 C109 C29 -177.8(7) . . . . ?
C59 C53 C109 C103 1.9(12) . . . . ?
C103 C27 C51 N2 -172.8(6) . . . . ?
C103 C27 C51 C59 2.3(10) . . . . ?
C105 C57 C115 C111 -177.4(6) . . . . ?
C107 C13 C111 C115 -1.6(10) . . . . ?
C107 C55 C57 C105 176.2(6) . . . . ?
C107 C55 C57 C115 -2.4(10) . . . . ?
C109 C53 C59 C51 -0.1(12) . . . . ?
C111 C13 C107 C55 0.3(9) . . . . ?
C113 C7 C117 C119 -1.4(10) . . . . ?
C113 C15 C121 C61 175.8(7) . . . . ?
C113 C15 C121 C119 -0.1(11) . . . . ?
C115 C57 C105 N7 42.1(10) . . . . ?
C115 C57 C105 N15 -139.1(7) . . . . ?
C117 C7 C113 C15 2.5(10) . . . . ?
C117 C119 C121 C15 1.3(11) . . . . ?
C117 C119 C121 C61 -174.7(7) . . . . ?
C121 C15 C113 C7 -1.8(11) . . . . ?
N21 C63 C123 C125 179.6(6) . . . . ?
N21 C127 C129 C137 176.7(7) . . . . ?
N21 C131 C135 C139 173.1(7) . . . . ?
C2 C131 C135 C139 -5.3(11) . . . . ?
C31 C127 C129 C137 -0.7(11) . . . . ?
C33 C63 C123 C125 -1.3(10) . . . . ?
C35 C17 C133 C31 177.4(7) . . . . ?
C35 C17 C137 C129 -178.0(8) . . . . ?
C63 N21 C127 C31 -43.9(9) . . . . ?
C63 N21 C127 C129 138.7(7) . . . . ?
C63 N21 C131 C2 -37.1(9) . . . . ?
C63 N21 C131 C135 144.5(7) . . . . ?
C63 C33 C67 C65 1.6(11) . . . . ?
C63 C123 C125 C65 2.7(11) . . . . ?
C67 C33 C63 N21 178.2(6) . . . . ?
C67 C33 C63 C123 -0.9(10) . . . . ?
C67 C65 C69 N3 -148.3(8) . . . . ?
C67 C65 C69 N11 32.9(11) . . . . ?
C67 C65 C125 C123 -1.9(10) . . . . ?
C69 C65 C67 C33 178.7(7) . . . . ?
C69 C65 C125 C123 179.2(7) . . . . ?
C125 C65 C67 C33 -0.2(11) . . . . ?
C125 C65 C69 N3 30.5(11) . . . . ?
C125 C65 C69 N11 -148.2(8) . . . . ?
C127 N21 C63 C33 154.9(6) . . . . ?
C127 N21 C63 C123 -26.1(9) . . . . ?
C127 N21 C131 C2 129.8(7) . . . . ?
C127 N21 C131 C135 -48.6(9) . . . . ?
C127 C31 C133 C17 1.0(11) . . . . ?
C127 C129 C137 C17 0.1(11) . . . . ?
C131 N21 C63 C33 -38.7(9) . . . . ?
C131 N21 C63 C123 140.4(7) . . . . ?
C131 N21 C127 C31 149.3(6) . . . . ?
C131 N21 C127 C129 -28.0(9) . . . . ?
C131 C2 C141 C71 -1.5(12) . . . . ?
C131 C135 C139 C71 -0.8(12) . . . . ?
C133 C17 C35 N23 -155.7(9) . . . . ?
C133 C17 C35 N25 22.0(14) . . . . ?
C133 C17 C137 C129 1.0(12) . . . . ?
C133 C31 C127 N21 -177.3(6) . . . . ?
C133 C31 C127 C129 0.1(10) . . . . ?
C137 C17 C35 N23 23.3(13) . . . . ?
C137 C17 C35 N25 -159.0(9) . . . . ?
C137 C17 C133 C31 -1.6(11) . . . . ?
C139 C71 C141 C2 -4.6(12) . . . . ?
C139 C71 C143 N13 -35.5(14) . . . . ?
C139 C71 C143 N27 142.6(10) . . . . ?
C141 C2 C131 N21 -172.0(7) . . . . ?
C141 C2 C131 C135 6.4(11) . . . . ?
C141 C71 C139 C135 5.7(12) . . . . ?
C141 C71 C143 N13 145.0(10) . . . . ?
C141 C71 C143 N27 -36.9(13) . . . . ?
C143 C71 C139 C135 -173.8(8) . . . . ?
C143 C71 C141 C2 174.9(8) . . . . ?
N16 C73 C75 C130 -172.3(7) . . . . ?
N16 C126 C142 C132 -176.8(6) . . . . ?
N16 C138 C144 C79 -177.6(7) . . . . ?
N18 C134 C140 C128 135.6(7) . . . . ?
N18 C134 C140 C132 -43.1(9) . . . . ?
N22 C134 C140 C128 -41.6(9) . . . . ?
N22 C134 C140 C132 139.7(7) . . . . ?
C5 C39 C77 C138 -1.0(11) . . . . ?
C5 C79 C144 C138 0.4(12) . . . . ?
C9 C73 C75 C130 2.7(11) . . . . ?
C37 C19 C130 C75 176.8(7) . . . . ?
C37 C19 C136 C9 -175.9(6) . . . . ?
C39 C5 C79 C144 -2.5(12) . . . . ?
C39 C5 C81 N26 -154.2(8) . . . . ?
C39 C5 C81 N28 27.0(13) . . . . ?
C39 C77 C138 N16 177.9(7) . . . . ?
C39 C77 C138 C144 -1.2(11) . . . . ?
C73 N16 C126 C124 -39.4(8) . . . . ?
C73 N16 C126 C142 140.1(6) . . . . ?
C73 N16 C138 C77 -28.3(9) . . . . ?
C73 N16 C138 C144 150.8(6) . . . . ?
C73 C9 C136 C19 -0.5(10) . . . . ?
C73 C75 C130 C19 -1.2(12) . . . . ?
C77 C138 C144 C79 1.5(11) . . . . ?
C79 C5 C39 C77 2.8(12) . . . . ?
C79 C5 C81 N26 24.6(13) . . . . ?
C79 C5 C81 N28 -154.2(9) . . . . ?
C81 C5 C39 C77 -178.4(8) . . . . ?
C81 C5 C79 C144 178.7(8) . . . . ?
C124 C126 C142 C132 2.7(10) . . . . ?
C124 C128 C140 C132 1.5(10) . . . . ?
C124 C128 C140 C134 -177.1(6) . . . . ?
C126 N16 C73 C9 -52.6(8) . . . . ?
C126 N16 C73 C75 122.4(7) . . . . ?
C126 N16 C138 C77 170.5(6) . . . . ?
C126 N16 C138 C144 -10.4(10) . . . . ?
C126 C124 C128 C140 -0.8(10) . . . . ?
C128 C124 C126 N16 178.2(6) . . . . ?
C128 C124 C126 C142 -1.3(10) . . . . ?
C130 C19 C37 N20 142.9(8) . . . . ?
C130 C19 C37 N24 -37.8(10) . . . . ?
C130 C19 C136 C9 2.1(10) . . . . ?
C136 C9 C73 N16 173.2(6) . . . . ?
C136 C9 C73 C75 -1.9(10) . . . . ?
C136 C19 C37 N20 -39.1(11) . . . . ?
C136 C19 C37 N24 140.2(7) . . . . ?
C136 C19 C130 C75 -1.2(11) . . . . ?
C138 N16 C73 C9 145.3(6) . . . . ?
C138 N16 C73 C75 -39.7(9) . . . . ?
C138 N16 C126 C124 122.9(7) . . . . ?
C138 N16 C126 C142 -57.6(8) . . . . ?
C140 C132 C142 C126 -2.0(10) . . . . ?
C142 C132 C140 C128 -0.1(10) . . . . ?
C142 C132 C140 C134 178.5(6) . . . . ?
